data_4315163
loop_
_publ_author_name
'Jean-Daniel Compain'
'Pierre Mialane'
'Anne Dolbecq'
'Isra\"el Martyr Mbomekall\'e'
'J\'er\^ome Marrot'
'Francis S\'echeresse'
'Carole Duboc'
'Eric Rivi\`ere'

_publ_contact_author
;
      Dr P. Mialane
      Institut Lavoisier, ILV, UMR CNRS 8180
      Universit\'e de Versailles Saint-Quentin-en-Yvelines
      45 Avenue des Etats Unis
      78035 Versailles cedex
      France
;
_publ_contact_author_email mialane@chimie.uvsq.fr
_publ_contact_author_fax '(33) 1 39 25 43 81'
_publ_contact_author_phone '(33) 1 39 25 43 83'
_publ_section_title
;
 Structural, Magnetic, EPR, and Electrochemical Characterizations of a
 Spin-Frustrated Trinuclear CrIII Polyoxometalate and Study of Its
 Reactivity with Lanthanum Cations
;
_journal_name_full 'Inorganic Chemistry'
_journal_page_first 2851
_journal_page_last 2858
_journal_paper_doi 10.1021/ic902341w
_journal_volume 49
_journal_year 2010
_chemical_formula_sum 'Cr3 Cs10 H53 O100 Si2 W20'
_chemical_formula_weight 6871.70
_chemical_name_systematic
;
 ?
;
_space_group_IT_number 2
_symmetry_cell_setting triclinic
_symmetry_space_group_name_Hall '-P 1'
_symmetry_space_group_name_H-M 'P -1'
_atom_sites_solution_hydrogens none
_atom_sites_solution_primary direct
_atom_sites_solution_secondary difmap
_audit_creation_method SHELXL-97
_cell_angle_alpha 98.031(6)
_cell_angle_beta 98.362(6)
_cell_angle_gamma 106.566(7)
_cell_formula_units_Z 2
_cell_length_a 12.523(3)
_cell_length_b 19.263(4)
_cell_length_c 19.756(5)
_cell_measurement_reflns_used 10381
_cell_measurement_temperature 273(2)
_cell_measurement_theta_max 30.69
_cell_measurement_theta_min 1.39
_cell_volume 4436.1(18)
_computing_cell_refinement 'Bruker SMART'
_computing_data_collection 'Bruker SMART'
_computing_data_reduction 'Bruker SAINT'
_computing_structure_refinement 'SHELXL-97 (Sheldrick, 2008)'
_computing_structure_solution 'SHELXS-97 (Sheldrick, 1990)'
_diffrn_ambient_temperature 273(2)
_diffrn_measured_fraction_theta_full 0.916
_diffrn_measured_fraction_theta_max 0.916
_diffrn_measurement_device_type 'CCDC area detector'
_diffrn_measurement_method 'phi and omega scans'
_diffrn_radiation_monochromator graphite
_diffrn_radiation_source 'fine-focus sealed tube'
_diffrn_radiation_type MoK\a
_diffrn_radiation_wavelength 0.71073
_diffrn_reflns_av_R_equivalents 0.0660
_diffrn_reflns_av_sigmaI/netI 0.1539
_diffrn_reflns_limit_h_max 11
_diffrn_reflns_limit_h_min -17
_diffrn_reflns_limit_k_max 27
_diffrn_reflns_limit_k_min -27
_diffrn_reflns_limit_l_max 27
_diffrn_reflns_limit_l_min -21
_diffrn_reflns_number 34882
_diffrn_reflns_theta_full 30.69
_diffrn_reflns_theta_max 30.69
_diffrn_reflns_theta_min 1.39
_exptl_absorpt_coefficient_mu 30.361
_exptl_absorpt_correction_T_max 0.3764
_exptl_absorpt_correction_T_min 0.1950
_exptl_absorpt_correction_type multi-scan
_exptl_crystal_colour green
_exptl_crystal_density_diffrn 5.144
_exptl_crystal_density_method 'not measured'
_exptl_crystal_description platelet
_exptl_crystal_F_000 5966
_exptl_crystal_size_max 0.08
_exptl_crystal_size_mid 0.05
_exptl_crystal_size_min 0.04
_refine_diff_density_max 6.149
_refine_diff_density_min -4.354
_refine_diff_density_rms 0.677
_refine_ls_extinction_method none
_refine_ls_goodness_of_fit_ref 0.968
_refine_ls_hydrogen_treatment none
_refine_ls_matrix_type full
_refine_ls_number_parameters 1061
_refine_ls_number_reflns 25213
_refine_ls_number_restraints 0
_refine_ls_restrained_S_all 0.968
_refine_ls_R_factor_all 0.1399
_refine_ls_R_factor_gt 0.0747
_refine_ls_shift/su_max 0.026
_refine_ls_shift/su_mean 0.000
_refine_ls_structure_factor_coef Fsqd
_refine_ls_weighting_details 'calc w=1/[\s^2^(Fo^2^)+(0.0983P)^2^+37.1121P] where P=(Fo^2^+2Fc^2^)/3'
_refine_ls_weighting_scheme calc
_refine_ls_wR_factor_gt 0.1761
_refine_ls_wR_factor_ref 0.2165
_reflns_number_gt 14622
_reflns_number_total 25213
_reflns_threshold_expression >2\s(I)
_cod_data_source_file ic902341w_si_002_1.cif
_cod_data_source_block 1
_cod_original_cell_volume 4436.2(18)
_cod_original_formula_sum 'H53 Cr3 Cs10 O100 Si2 W20'
_cod_database_code 4315163

loop_
_symmetry_equiv_pos_as_xyz
'x, y, z'
'-x, -y, -z'

loop_
_atom_site_label
_atom_site_type_symbol
_atom_site_fract_x
_atom_site_fract_y
_atom_site_fract_z
_atom_site_U_iso_or_equiv
_atom_site_adp_type
_atom_site_occupancy
_atom_site_symmetry_multiplicity
_atom_site_calc_flag
_atom_site_refinement_flags
_atom_site_disorder_assembly
_atom_site_disorder_group
W1 W 0.31475(10) 0.38514(5) 0.23874(5) 0.0280(2) Uani 1 1 d . . .
W2 W 0.07717(11) 0.31754(5) 0.11954(5) 0.0285(3) Uani 1 1 d . . .
W3 W 0.11376(11) 0.47164(5) 0.23132(5) 0.0316(3) Uani 1 1 d . . .
W4 W 0.07429(9) 0.31529(5) 0.47869(5) 0.0216(2) Uani 1 1 d . . .
W5 W 0.31382(9) 0.38357(5) 0.42621(5) 0.0229(2) Uani 1 1 d . . .
W6 W 0.11412(10) 0.47027(5) 0.41959(5) 0.0264(2) Uani 1 1 d . . .
W7 W -0.17224(10) 0.33247(6) 0.36307(5) 0.0276(2) Uani 1 1 d . . .
W8 W -0.17040(11) 0.33200(6) 0.19416(5) 0.0310(3) Uani 1 1 d . . .
W9 W 0.17523(8) 0.18101(5) 0.37211(5) 0.0187(2) Uani 1 1 d . . .
W10 W 0.17631(8) 0.18186(5) 0.20667(5) 0.0196(2) Uani 1 1 d . . .
W11 W -0.92094(9) 0.23644(5) -0.21293(5) 0.0228(2) Uani 1 1 d . . .
W12 W -0.68936(9) 0.32348(5) -0.26406(5) 0.0234(2) Uani 1 1 d . . .
W13 W -0.69405(9) 0.32522(5) -0.09248(5) 0.0234(2) Uani 1 1 d . . .
W14 W -0.43435(9) 0.25930(5) -0.24902(5) 0.0237(2) Uani 1 1 d . . .
W15 W -0.36989(8) -0.07875(5) 0.06258(5) 0.0196(2) Uani 1 1 d . . .
W16 W -0.85103(9) 0.13597(5) -0.07507(5) 0.0192(2) Uani 1 1 d . . .
W17 W -0.42709(9) 0.11323(6) -0.18007(5) 0.0240(2) Uani 1 1 d . . .
W18 W -0.43845(9) 0.26129(5) -0.07827(5) 0.0234(2) Uani 1 1 d . . .
W19 W -0.62846(8) 0.07675(5) -0.34570(5) 0.0199(2) Uani 1 1 d . . .
W20 W -0.85033(8) 0.13373(5) -0.36168(5) 0.0191(2) Uani 1 1 d . . .
Si1 Si 0.0696(6) 0.3047(3) 0.2972(3) 0.0194(14) Uani 1 1 d . . .
Si2 Si -0.6825(5) 0.1673(3) -0.1976(3) 0.0152(12) Uani 1 1 d . . .
Cr1 Cr -0.1051(3) 0.05190(18) 0.15224(18) 0.0163(7) Uani 1 1 d . . .
Cr2 Cr -0.1952(3) 0.1867(2) 0.2558(2) 0.0216(8) Uani 1 1 d . . .
Cr3 Cr -0.1058(3) 0.05281(19) 0.34078(19) 0.0177(7) Uani 1 1 d . . .
O1 O 0.4501(17) 0.4185(10) 0.2260(11) 0.040(5) Uani 1 1 d . . .
O2 O 0.2926(16) 0.2862(9) 0.2380(8) 0.026(3) Uani 1 1 d . . .
O3 O 0.3398(16) 0.4055(9) 0.3373(8) 0.026(4) Uani 1 1 d . . .
O4 O 0.270(2) 0.4762(9) 0.2357(8) 0.039(6) Uani 1 1 d . . .
O5 O 0.2374(16) 0.3563(8) 0.1391(9) 0.029(4) Uani 1 1 d . . .
O6 O 0.1213(16) 0.3551(8) 0.2432(8) 0.025(4) Uani 1 1 d . . .
O7 O 0.049(2) 0.2989(9) 0.0297(9) 0.039(5) Uani 1 1 d . . .
O8 O 0.0885(15) 0.2272(8) 0.1448(7) 0.022(4) Uani 1 1 d . . .
O9 O 0.085(2) 0.4184(10) 0.1354(8) 0.039(5) Uani 1 1 d . . .
O10 O -0.0745(17) 0.2970(10) 0.1360(8) 0.033(3) Uani 1 1 d . . .
O11 O 0.113(2) 0.5589(10) 0.2141(9) 0.053(7) Uani 1 1 d . . .
O12 O -0.0409(17) 0.4237(9) 0.2270(9) 0.029(3) Uani 1 1 d . . .
O13 O 0.1384(17) 0.4910(8) 0.3296(9) 0.030(4) Uani 1 1 d . . .
O14 O 0.0475(15) 0.2948(9) 0.5576(8) 0.024(3) Uani 1 1 d . . .
O15 O 0.0888(16) 0.4178(9) 0.4947(8) 0.029(4) Uani 1 1 d . . .
O16 O 0.2362(15) 0.3529(9) 0.4984(8) 0.024(4) Uani 1 1 d . . .
O17 O 0.0892(15) 0.2269(9) 0.4306(8) 0.025(4) Uani 1 1 d . . .
O18 O -0.0744(16) 0.2981(9) 0.4268(8) 0.026(3) Uani 1 1 d . . .
O19 O 0.1206(14) 0.3541(7) 0.3744(8) 0.021(4) Uani 1 1 d . . .
O20 O 0.4478(17) 0.4144(10) 0.4737(8) 0.033(3) Uani 1 1 d . . .
O21 O 0.2897(14) 0.2864(7) 0.3939(8) 0.021(4) Uani 1 1 d . . .
O22 O 0.2725(17) 0.4714(8) 0.4407(8) 0.031(5) Uani 1 1 d . . .
O23 O 0.1196(17) 0.5560(9) 0.4577(9) 0.032(4) Uani 1 1 d . . .
O24 O -0.043(2) 0.4216(10) 0.3821(9) 0.041(6) Uani 1 1 d . . .
O25 O -0.252(2) 0.3635(12) 0.4116(12) 0.054(7) Uani 1 1 d . . .
O26 O -0.2585(14) 0.2390(9) 0.3265(9) 0.025(3) Uani 1 1 d . . .
O27 O -0.2157(19) 0.3637(9) 0.2789(9) 0.035(5) Uani 1 1 d . . .
O28 O -0.0668(16) 0.2873(8) 0.2809(8) 0.023(4) Uani 1 1 d . . .
O29 O -0.257(2) 0.3628(12) 0.1365(11) 0.055(7) Uani 1 1 d . . .
O30 O -0.2591(15) 0.2369(8) 0.1882(9) 0.026(4) Uani 1 1 d . . .
O31 O 0.2568(15) 0.1521(9) 0.4335(9) 0.026(3) Uani 1 1 d . . .
O32 O 0.0572(16) 0.0994(8) 0.3467(8) 0.025(4) Uani 1 1 d . . .
O33 O 0.2427(14) 0.1606(8) 0.2925(8) 0.022(4) Uani 1 1 d . . .
O34 O 0.1020(16) 0.2292(8) 0.2916(8) 0.025(4) Uani 1 1 d . . .
O35 O 0.261(2) 0.1543(11) 0.1541(9) 0.039(5) Uani 1 1 d . . .
O36 O 0.0581(14) 0.0995(8) 0.1874(9) 0.022(4) Uani 1 1 d . . .
O37 O -1.0563(16) 0.2414(11) -0.2254(10) 0.037(5) Uani 1 1 d . . .
O38 O -0.9308(15) 0.1649(8) -0.2890(9) 0.026(4) Uani 1 1 d . . .
O39 O -0.9276(14) 0.1676(8) -0.1517(8) 0.022(4) Uani 1 1 d . . .
O40 O -0.8490(14) 0.3109(9) -0.2595(8) 0.023(3) Uani 1 1 d . . .
O41 O -0.8490(16) 0.3123(9) -0.1287(10) 0.031(4) Uani 1 1 d . . .
O42 O -0.7277(15) 0.2401(9) -0.1941(8) 0.024(3) Uani 1 1 d . . .
O43 O -0.665(2) 0.3955(10) -0.3075(10) 0.045(6) Uani 1 1 d . . .
O44 O -0.7447(13) 0.2395(8) -0.3339(7) 0.019(3) Uani 1 1 d . . .
O45 O -0.5420(15) 0.3123(9) -0.2524(9) 0.031(4) Uani 1 1 d . . .
O46 O -0.6547(16) 0.3767(8) -0.1680(9) 0.031(4) Uani 1 1 d . . .
O47 O -0.6639(18) 0.3981(10) -0.0249(9) 0.035(5) Uani 1 1 d . . .
O48 O -0.7436(14) 0.2419(9) -0.0555(8) 0.021(2) Uani 1 1 d . . .
O49 O -0.5427(16) 0.3160(9) -0.0831(9) 0.030(4) Uani 1 1 d . . .
O50 O -0.3390(15) 0.3091(11) -0.2901(10) 0.042(5) Uani 1 1 d . . .
O51 O -0.5324(14) 0.1867(9) -0.3211(8) 0.023(4) Uani 1 1 d . . .
O52 O -0.3609(14) 0.1881(10) -0.2314(8) 0.026(4) Uani 1 1 d . . .
O53 O -0.3734(14) 0.3071(9) -0.1516(9) 0.027(4) Uani 1 1 d . . .
O54 O -0.5427(14) 0.1949(8) -0.1815(8) 0.019(3) Uani 1 1 d . . .
O55 O -0.4403(17) -0.0566(10) -0.0087(8) 0.031(4) Uani 1 1 d . . .
O56 O -0.2645(13) 0.0094(8) 0.1041(9) 0.021(4) Uani 1 1 d . . .
O57 O -0.5340(15) 0.0673(9) -0.1266(9) 0.028(4) Uani 1 1 d . . .
O58 O -0.7326(16) 0.1169(8) -0.0158(9) 0.028(4) Uani 1 1 d . . .
O59 O -0.5314(14) 0.1881(9) -0.0411(8) 0.021(4) Uani 1 1 d . . .
O60 O -0.7286(14) 0.1212(8) -0.1394(7) 0.018(3) Uani 1 1 d . . .
O61 O -0.9298(15) 0.1523(9) -0.0140(9) 0.026(3) Uani 1 1 d . . .
O62 O -0.9243(15) 0.0402(8) -0.1141(7) 0.021(4) Uani 1 1 d . . .
O63 O -0.3367(17) 0.0631(11) -0.1776(9) 0.037(5) Uani 1 1 d . . .
O64 O -0.3600(15) 0.1898(9) -0.1008(8) 0.025(4) Uani 1 1 d . . .
O65 O -0.5354(17) 0.0680(9) -0.2651(9) 0.031(4) Uani 1 1 d . . .
O66 O -0.3373(18) 0.3129(11) -0.0077(10) 0.042(6) Uani 1 1 d . . .
O67 O -0.5586(17) 0.0496(9) -0.4077(9) 0.029(3) Uani 1 1 d . . .
O68 O -0.7340(14) -0.0098(9) -0.3477(8) 0.021(2) Uani 1 1 d . . .
O69 O -0.7303(13) 0.1128(9) -0.4047(9) 0.021(4) Uani 1 1 d . . .
O70 O -0.7282(13) 0.1194(8) -0.2743(7) 0.017(3) Uani 1 1 d . . .
O71 O -0.9276(15) 0.1474(9) -0.4351(8) 0.028(4) Uani 1 1 d . . .
O72 O -0.9240(14) 0.0376(9) -0.3628(8) 0.023(3) Uani 1 1 d . . .
O73 O -0.1293(14) 0.1462(9) 0.1815(9) 0.025(3) Uani 1 1 d . . .
O74 O -0.1354(14) 0.0183(8) 0.2391(8) 0.019(3) Uani 1 1 d . . .
O75 O -0.0821(16) 0.0860(9) 0.0609(9) 0.026(4) Uani 1 1 d . . .
O76 O -0.1313(13) 0.1458(8) 0.3285(8) 0.019(3) Uani 1 1 d . . .
O77 O -0.3312(17) 0.0958(10) 0.2319(10) 0.038(5) Uani 1 1 d . . .
O78 O -0.0830(15) 0.0887(9) 0.4463(8) 0.024(4) Uani 1 1 d . . .
O1W O -0.8658(19) 0.0043(11) -0.5359(11) 0.044(6) Uani 1 1 d . . .
O2W O -1.140(2) -0.0032(11) -0.0637(12) 0.049(6) Uani 1 1 d . . .
O3W O -0.524(3) 0.0922(17) 0.1556(14) 0.090(11) Uani 1 1 d . . .
O4W O 0.1584(19) 0.8262(11) 0.4162(13) 0.050(6) Uani 1 1 d . . .
O5W O -0.592(2) 0.0480(15) -0.5621(14) 0.070(8) Uiso 1 1 d . . .
O6W O -1.139(2) 0.1717(18) -0.0653(15) 0.079(9) Uani 1 1 d . . .
O7W O -0.557(4) 0.090(2) -0.689(2) 0.040(10) Uiso 0.50 1 d P . .
O8W O -0.426(4) 0.440(3) 0.079(3) 0.057(13) Uiso 0.50 1 d P . .
O9W O -0.293(4) 0.092(3) -0.338(3) 0.059(13) Uiso 0.50 1 d P . .
O10W O -0.336(4) 0.316(3) 0.533(3) 0.057(13) Uiso 0.50 1 d P . .
O11W O -0.4221(15) 0.4130(9) -0.3723(9) 0.027(4) Uiso 1 1 d . . .
O12W O -0.507(5) 0.243(3) -0.642(3) 0.072(16) Uiso 0.50 1 d P . .
Cs1 Cs -1.12142(19) 0.02742(10) -0.25245(11) 0.0462(5) Uani 1 1 d . . .
Cs2 Cs -0.59306(19) 0.26833(11) -0.44137(10) 0.0452(5) Uani 1 1 d . . .
Cs3 Cs 0.3953(3) 0.52525(12) 0.11420(14) 0.0679(7) Uani 1 1 d . . .
Cs4 Cs 0.1156(2) 0.67438(15) 0.09932(13) 0.0591(6) Uani 1 1 d . . .
Cs5 Cs 0.1166(3) 0.66955(14) 0.34828(14) 0.0489(6) Uani 0.80 1 d P . .
Cs6 Cs 0.4178(3) 0.27581(16) 0.09196(13) 0.0585(8) Uani 0.80 1 d P . .
Cs7 Cs -0.30281(16) 0.14092(10) 0.04089(9) 0.0370(4) Uani 1 1 d . . .
Cs8 Cs 0.37599(18) 0.51800(11) 0.61280(11) 0.0445(5) Uani 1 1 d . . .
Cs9 Cs -0.1848(4) 0.52843(18) 0.1849(2) 0.0948(15) Uani 0.80 1 d P . .
Cs10 Cs -0.3299(5) 0.1374(2) -0.5713(3) 0.0620(14) Uani 0.50 1 d P . .
Cs11 Cs -0.4815(14) 0.2517(11) -0.7760(10) 0.097(6) Uani 0.20 1 d P . .
Cs12 Cs -0.0828(19) 0.5628(10) 0.3295(8) 0.123(9) Uani 0.20 1 d P . .

loop_
_atom_site_aniso_label
_atom_site_aniso_U_11
_atom_site_aniso_U_22
_atom_site_aniso_U_33
_atom_site_aniso_U_23
_atom_site_aniso_U_13
_atom_site_aniso_U_12
W1 0.0372(6) 0.0168(4) 0.0226(5) 0.0026(4) 0.0082(5) -0.0034(4)
W2 0.0480(7) 0.0178(4) 0.0161(4) 0.0013(3) 0.0008(5) 0.0081(4)
W3 0.0555(8) 0.0134(4) 0.0219(5) 0.0024(4) 0.0025(5) 0.0077(4)
W4 0.0247(5) 0.0206(4) 0.0172(4) 0.0017(3) 0.0036(4) 0.0045(4)
W5 0.0240(5) 0.0169(4) 0.0207(4) 0.0006(3) 0.0011(4) -0.0016(4)
W6 0.0380(6) 0.0159(4) 0.0206(5) -0.0017(3) 0.0001(4) 0.0061(4)
W7 0.0289(6) 0.0267(5) 0.0256(5) -0.0042(4) -0.0004(4) 0.0132(4)
W8 0.0437(7) 0.0235(5) 0.0238(5) 0.0002(4) -0.0073(5) 0.0163(5)
W9 0.0177(5) 0.0149(4) 0.0201(4) 0.0032(3) 0.0007(4) 0.0012(3)
W10 0.0211(5) 0.0145(4) 0.0199(4) 0.0010(3) 0.0045(4) 0.0016(3)
W11 0.0242(5) 0.0186(4) 0.0266(5) 0.0059(4) 0.0050(4) 0.0078(4)
W12 0.0303(5) 0.0146(4) 0.0220(5) 0.0061(3) 0.0035(4) 0.0017(4)
W13 0.0320(6) 0.0129(4) 0.0217(5) 0.0009(3) 0.0051(4) 0.0025(4)
W14 0.0191(5) 0.0244(5) 0.0211(5) 0.0055(4) 0.0022(4) -0.0028(4)
W15 0.0201(5) 0.0187(4) 0.0173(4) 0.0052(3) 0.0000(4) 0.0028(4)
W16 0.0235(5) 0.0135(4) 0.0198(4) 0.0024(3) 0.0072(4) 0.0036(3)
W17 0.0183(5) 0.0300(5) 0.0233(5) 0.0064(4) 0.0018(4) 0.0073(4)
W18 0.0224(5) 0.0219(4) 0.0183(4) 0.0029(3) -0.0013(4) -0.0018(4)
W19 0.0174(5) 0.0210(4) 0.0186(4) 0.0022(3) 0.0041(4) 0.0024(4)
W20 0.0205(5) 0.0153(4) 0.0184(4) 0.0044(3) -0.0010(4) 0.0024(3)
Si1 0.032(4) 0.011(3) 0.013(3) 0.000(2) 0.004(3) 0.003(3)
Si2 0.017(3) 0.017(3) 0.013(3) 0.003(2) 0.004(2) 0.005(2)
Cr1 0.0187(18) 0.0123(15) 0.0168(16) 0.0030(13) 0.0034(15) 0.0032(13)
Cr2 0.023(2) 0.0198(17) 0.0219(18) -0.0002(14) 0.0013(16) 0.0096(15)
Cr3 0.0156(18) 0.0168(16) 0.0183(17) 0.0021(13) -0.0004(15) 0.0035(14)
O1 0.035(11) 0.023(9) 0.055(13) 0.005(8) 0.025(10) -0.011(8)
O2 0.046(8) 0.023(6) 0.011(5) 0.005(4) 0.019(5) 0.008(6)
O3 0.035(10) 0.025(8) 0.012(7) 0.006(6) 0.010(7) -0.004(7)
O4 0.079(16) 0.015(8) 0.009(7) 0.001(6) 0.014(9) -0.010(9)
O5 0.033(10) 0.014(7) 0.033(10) -0.009(7) 0.011(8) 0.003(7)
O6 0.037(11) 0.010(7) 0.022(8) 0.002(6) -0.012(8) 0.007(7)
O7 0.065(15) 0.021(9) 0.027(10) 0.003(7) 0.006(10) 0.009(9)
O8 0.041(11) 0.013(7) 0.012(7) 0.010(6) 0.008(7) 0.005(7)
O9 0.076(16) 0.031(10) 0.012(8) 0.007(7) 0.006(9) 0.020(10)
O10 0.037(8) 0.033(7) 0.017(6) 0.004(5) -0.013(6) 0.002(6)
O11 0.13(2) 0.020(9) 0.015(8) 0.001(7) 0.016(11) 0.023(12)
O12 0.043(8) 0.019(6) 0.023(6) -0.002(5) 0.005(6) 0.014(6)
O13 0.048(12) 0.011(7) 0.025(9) -0.003(6) 0.005(9) 0.006(8)
O14 0.029(7) 0.021(6) 0.023(6) 0.009(5) 0.009(5) 0.006(5)
O15 0.038(11) 0.027(9) 0.014(8) -0.005(7) 0.005(8) 0.005(8)
O16 0.034(10) 0.020(8) 0.016(7) -0.001(6) 0.016(7) 0.000(7)
O17 0.022(9) 0.028(9) 0.022(8) 0.008(7) 0.000(7) 0.003(7)
O18 0.046(8) 0.023(6) 0.011(5) 0.005(4) 0.019(5) 0.008(6)
O19 0.026(9) 0.006(6) 0.027(8) -0.005(6) 0.002(7) 0.002(6)
O20 0.037(8) 0.033(7) 0.017(6) 0.004(5) -0.013(6) 0.002(6)
O21 0.028(9) 0.006(6) 0.029(9) 0.008(6) 0.011(7) 0.001(6)
O22 0.041(11) 0.016(8) 0.016(8) -0.005(6) -0.013(8) -0.008(7)
O23 0.037(11) 0.019(8) 0.033(10) -0.002(7) 0.000(9) 0.003(8)
O24 0.073(16) 0.022(9) 0.026(9) -0.003(7) -0.009(10) 0.023(10)
O25 0.060(16) 0.040(12) 0.053(14) -0.020(10) -0.010(12) 0.025(12)
O26 0.018(6) 0.026(6) 0.029(6) -0.002(5) 0.003(5) 0.008(5)
O27 0.064(14) 0.025(9) 0.017(8) 0.002(7) 0.002(9) 0.018(9)
O28 0.038(11) 0.019(8) 0.011(7) -0.009(6) 0.003(7) 0.012(7)
O29 0.071(17) 0.045(12) 0.051(13) 0.006(10) -0.019(12) 0.037(13)
O30 0.031(10) 0.007(7) 0.033(9) 0.004(6) 0.000(8) -0.004(6)
O31 0.020(6) 0.023(6) 0.028(6) 0.003(5) 0.004(5) 0.000(5)
O32 0.036(10) 0.012(7) 0.026(9) -0.003(6) -0.001(8) 0.014(7)
O33 0.019(8) 0.012(7) 0.024(8) -0.012(6) -0.009(7) 0.002(6)
O34 0.037(10) 0.006(6) 0.028(9) 0.003(6) -0.005(8) 0.009(7)
O35 0.060(14) 0.038(11) 0.018(9) -0.003(8) 0.008(9) 0.017(10)
O36 0.025(9) 0.010(7) 0.031(9) 0.011(6) 0.006(8) 0.001(6)
O37 0.021(10) 0.040(11) 0.043(12) -0.004(9) 0.006(9) 0.005(8)
O38 0.031(10) 0.011(7) 0.027(9) 0.004(6) 0.005(8) -0.006(7)
O39 0.021(9) 0.020(8) 0.025(8) 0.011(6) 0.009(7) 0.001(7)
O40 0.021(6) 0.026(6) 0.023(6) 0.012(5) 0.008(5) 0.005(5)
O41 0.032(11) 0.017(8) 0.042(11) 0.006(7) -0.001(9) 0.008(7)
O42 0.029(7) 0.021(6) 0.023(6) 0.009(5) 0.009(5) 0.006(5)
O43 0.082(17) 0.020(9) 0.032(10) 0.016(8) 0.009(11) 0.009(10)
O44 0.018(8) 0.025(8) 0.014(7) 0.014(6) 0.009(6) 0.001(6)
O45 0.023(9) 0.025(9) 0.029(9) -0.008(7) -0.011(8) 0.000(7)
O46 0.038(11) 0.008(7) 0.037(10) 0.007(7) 0.007(9) -0.008(7)
O47 0.051(13) 0.027(9) 0.025(9) 0.003(7) 0.010(9) 0.009(9)
O48 0.024(6) 0.024(6) 0.019(5) 0.005(4) 0.008(5) 0.012(5)
O49 0.027(10) 0.025(9) 0.035(10) 0.007(7) 0.003(8) 0.004(8)
O50 0.016(9) 0.051(12) 0.045(12) 0.024(10) 0.003(9) -0.015(8)
O51 0.020(9) 0.026(8) 0.025(8) 0.012(7) 0.006(7) 0.005(7)
O52 0.017(9) 0.038(10) 0.022(8) 0.009(7) 0.000(7) 0.004(7)
O53 0.014(8) 0.019(8) 0.036(10) 0.010(7) -0.001(7) -0.012(6)
O54 0.029(9) 0.011(7) 0.019(8) 0.006(6) 0.014(7) 0.004(6)
O55 0.036(11) 0.038(10) 0.012(8) 0.006(7) 0.002(8) 0.002(9)
O56 0.013(8) 0.014(7) 0.036(9) 0.013(7) 0.004(7) 0.003(6)
O57 0.024(9) 0.021(8) 0.025(9) -0.001(7) -0.004(8) -0.006(7)
O58 0.034(10) 0.016(8) 0.024(9) -0.004(6) 0.000(8) -0.003(7)
O59 0.017(8) 0.025(8) 0.018(8) 0.009(6) 0.005(7) -0.003(7)
O60 0.027(9) 0.017(7) 0.010(7) 0.000(6) 0.004(7) 0.005(7)
O61 0.020(6) 0.023(6) 0.028(6) 0.003(5) 0.004(5) 0.000(5)
O62 0.030(10) 0.023(8) 0.009(7) 0.002(6) 0.004(7) 0.010(7)
O63 0.039(12) 0.058(13) 0.024(9) 0.019(9) 0.014(9) 0.023(10)
O64 0.022(9) 0.021(8) 0.024(8) 0.003(6) 0.002(7) -0.005(7)
O65 0.038(11) 0.025(9) 0.021(9) -0.008(7) 0.001(8) 0.006(8)
O66 0.039(12) 0.039(11) 0.032(10) 0.012(8) -0.009(9) -0.008(9)
O67 0.043(8) 0.019(6) 0.023(6) -0.002(5) 0.005(6) 0.014(6)
O68 0.024(6) 0.024(6) 0.019(5) 0.005(4) 0.008(5) 0.012(5)
O69 0.005(7) 0.025(8) 0.033(9) 0.011(7) 0.000(7) 0.002(6)
O70 0.017(8) 0.017(7) 0.014(7) -0.003(6) 0.001(6) 0.004(6)
O71 0.028(10) 0.032(9) 0.022(8) 0.020(7) -0.002(8) 0.000(8)
O72 0.021(6) 0.026(6) 0.023(6) 0.012(5) 0.008(5) 0.005(5)
O73 0.018(6) 0.026(6) 0.029(6) -0.002(5) 0.003(5) 0.008(5)
O74 0.024(9) 0.012(7) 0.024(8) 0.005(6) 0.008(7) 0.009(6)
O75 0.030(10) 0.018(8) 0.027(9) 0.002(7) -0.001(8) 0.007(7)
O76 0.016(8) 0.019(7) 0.025(8) 0.009(6) 0.003(7) 0.006(6)
O77 0.029(11) 0.036(10) 0.043(12) 0.000(9) 0.013(9) 0.001(9)
O78 0.023(9) 0.033(9) 0.014(7) 0.003(7) 0.008(7) 0.007(7)
O1W 0.046(13) 0.033(10) 0.051(13) 0.021(9) 0.000(11) 0.005(10)
O2W 0.050(14) 0.027(10) 0.064(15) -0.004(10) 0.026(12) 0.003(10)
O3W 0.10(3) 0.10(2) 0.056(17) -0.022(15) -0.030(17) 0.07(2)
O4W 0.047(14) 0.028(10) 0.087(18) 0.007(11) 0.030(13) 0.021(10)
O6W 0.056(18) 0.13(3) 0.075(19) 0.023(18) 0.013(15) 0.062(19)
Cs1 0.0477(12) 0.0307(9) 0.0570(12) 0.0063(8) 0.0042(10) 0.0111(8)
Cs2 0.0502(12) 0.0408(10) 0.0354(10) 0.0119(8) 0.0029(9) 0.0005(9)
Cs3 0.090(2) 0.0385(11) 0.0683(15) 0.0168(10) 0.0281(15) 0.0005(12)
Cs4 0.0445(13) 0.0812(17) 0.0549(13) 0.0110(12) 0.0127(11) 0.0244(12)
Cs5 0.0632(18) 0.0413(13) 0.0508(15) 0.0103(11) 0.0293(14) 0.0199(12)
Cs6 0.078(2) 0.0544(16) 0.0332(13) -0.0050(11) 0.0242(14) 0.0049(15)
Cs7 0.0359(10) 0.0438(10) 0.0312(9) 0.0106(7) -0.0019(8) 0.0144(8)
Cs8 0.0436(11) 0.0417(10) 0.0499(11) 0.0221(9) 0.0107(10) 0.0089(9)
Cs9 0.118(3) 0.0459(17) 0.113(3) -0.0075(18) -0.024(3) 0.047(2)
Cs10 0.081(4) 0.045(2) 0.081(3) 0.020(2) 0.061(3) 0.026(2)
Cs11 0.059(9) 0.125(14) 0.108(13) -0.003(10) -0.004(9) 0.054(10)
Cs12 0.18(2) 0.117(13) 0.080(10) -0.048(9) -0.056(12) 0.130(14)

loop_
_atom_type_symbol
_atom_type_description
_atom_type_scat_dispersion_real
_atom_type_scat_dispersion_imag
_atom_type_scat_source
O O 0.0106 0.0060 'International Tables Vol C Tables 4.2.6.8 and 6.1.1.4'
Cr Cr 0.3209 0.6236 'International Tables Vol C Tables 4.2.6.8 and 6.1.1.4'
Cs Cs -0.3680 2.1192 'International Tables Vol C Tables 4.2.6.8 and 6.1.1.4'
W W -0.8490 6.8722 'International Tables Vol C Tables 4.2.6.8 and 6.1.1.4'
Si Si 0.0817 0.0704 'International Tables Vol C Tables 4.2.6.8 and 6.1.1.4'

loop_
_geom_angle_atom_site_label_1
_geom_angle_atom_site_label_2
_geom_angle_atom_site_label_3
_geom_angle
_geom_angle_site_symmetry_1
_geom_angle_site_symmetry_3
_geom_angle_publ_flag
O1 W1 O2 104.6(9) . . ?
O1 W1 O3 100.4(9) . . ?
O2 W1 O3 91.1(7) . . ?
O1 W1 O5 97.6(9) . . ?
O2 W1 O5 87.2(7) . . ?
O3 W1 O5 161.7(8) . . ?
O1 W1 O4 98.4(9) . . ?
O2 W1 O4 156.4(9) . . ?
O3 W1 O4 90.2(7) . . ?
O5 W1 O4 84.3(7) . . ?
O1 W1 O6 169.1(8) . . ?
O2 W1 O6 84.3(7) . . ?
O3 W1 O6 85.6(7) . . ?
O5 W1 O6 76.1(7) . . ?
O4 W1 O6 72.3(7) . . ?
O1 W1 Cs3 58.0(7) . . ?
O2 W1 Cs3 138.0(5) . . ?
O3 W1 Cs3 127.7(5) . . ?
O5 W1 Cs3 61.1(5) . . ?
O4 W1 Cs3 53.3(5) . . ?
O6 W1 Cs3 111.1(4) . . ?
O1 W1 Cs6 60.5(7) . . ?
O2 W1 Cs6 62.5(5) . . ?
O3 W1 Cs6 138.0(6) . . ?
O5 W1 Cs6 55.7(5) . . ?
O4 W1 Cs6 127.4(5) . . ?
O6 W1 Cs6 120.4(4) . . ?
Cs3 W1 Cs6 76.41(7) . . ?
O1 W1 Cs11 58.8(7) . 1_656 ?
O2 W1 Cs11 45.8(7) . 1_656 ?
O3 W1 Cs11 96.1(6) . 1_656 ?
O5 W1 Cs11 95.7(6) . 1_656 ?
O4 W1 Cs11 157.1(7) . 1_656 ?
O6 W1 Cs11 130.0(4) . 1_656 ?
Cs3 W1 Cs11 106.9(3) . 1_656 ?
Cs6 W1 Cs11 42.0(3) . 1_656 ?
O1 W1 Cs8 50.3(7) . 2_666 ?
O2 W1 Cs8 101.1(6) . 2_666 ?
O3 W1 Cs8 50.2(6) . 2_666 ?
O5 W1 Cs8 147.9(5) . 2_666 ?
O4 W1 Cs8 97.7(5) . 2_666 ?
O6 W1 Cs8 135.2(4) . 2_666 ?
Cs3 W1 Cs8 94.46(5) . 2_666 ?
Cs6 W1 Cs8 100.67(7) . 2_666 ?
Cs11 W1 Cs8 70.3(2) 1_656 2_666 ?
O7 W2 O5 101.1(9) . . ?
O7 W2 O9 99.6(8) . . ?
O5 W2 O9 83.4(9) . . ?
O7 W2 O8 104.3(7) . . ?
O5 W2 O8 89.5(7) . . ?
O9 W2 O8 156.0(7) . . ?
O7 W2 O10 99.9(9) . . ?
O5 W2 O10 158.0(7) . . ?
O9 W2 O10 86.6(9) . . ?
O8 W2 O10 91.7(8) . . ?
O7 W2 O6 174.7(7) . . ?
O5 W2 O6 76.9(7) . . ?
O9 W2 O6 75.3(6) . . ?
O8 W2 O6 80.7(6) . . ?
O10 W2 O6 81.6(7) . . ?
O11 W3 O12 102.0(11) . . ?
O11 W3 O13 100.5(7) . . ?
O12 W3 O13 90.3(8) . . ?
O11 W3 O4 103.1(11) . . ?
O12 W3 O4 154.5(7) . . ?
O13 W3 O4 89.9(8) . . ?
O11 W3 O9 98.9(7) . . ?
O12 W3 O9 84.6(9) . . ?
O13 W3 O9 160.6(7) . . ?
O4 W3 O9 86.8(8) . . ?
O11 W3 O6 174.1(8) . . ?
O12 W3 O6 80.4(7) . . ?
O13 W3 O6 84.8(6) . . ?
O4 W3 O6 74.2(7) . . ?
O9 W3 O6 75.9(6) . . ?
O11 W3 Cs12 64.5(9) . . ?
O12 W3 Cs12 56.8(6) . . ?
O13 W3 Cs12 59.6(6) . . ?
O4 W3 Cs12 141.5(5) . . ?
O9 W3 Cs12 129.9(7) . . ?
O6 W3 Cs12 120.9(6) . . ?
O11 W3 Cs5 44.2(6) . . ?
O12 W3 Cs5 95.0(5) . . ?
O13 W3 Cs5 56.7(5) . . ?
O4 W3 Cs5 106.4(5) . . ?
O9 W3 Cs5 142.3(5) . . ?
O6 W3 Cs5 141.3(4) . . ?
Cs12 W3 Cs5 38.4(3) . . ?
O11 W3 Cs9 56.6(10) . . ?
O12 W3 Cs9 45.5(5) . . ?
O13 W3 Cs9 100.0(6) . . ?
O4 W3 Cs9 158.5(5) . . ?
O9 W3 Cs9 89.7(7) . . ?
O6 W3 Cs9 125.4(5) . . ?
Cs12 W3 Cs9 40.8(2) . . ?
Cs5 W3 Cs9 65.06(6) . . ?
O11 W3 Cs3 78.6(9) . . ?
O12 W3 Cs3 146.7(5) . . ?
O13 W3 Cs3 122.7(6) . . ?
O4 W3 Cs3 37.9(5) . . ?
O9 W3 Cs3 62.6(7) . . ?
O6 W3 Cs3 96.4(5) . . ?
Cs12 W3 Cs3 141.9(4) . . ?
Cs5 W3 Cs3 106.95(6) . . ?
Cs9 W3 Cs3 123.19(8) . . ?
O14 W4 O18 102.3(8) . . ?
O14 W4 O17 103.9(7) . . ?
O18 W4 O17 93.4(7) . . ?
O14 W4 O15 100.1(7) . . ?
O18 W4 O15 87.5(7) . . ?
O17 W4 O15 155.2(7) . . ?
O14 W4 O16 101.2(7) . . ?
O18 W4 O16 155.6(7) . . ?
O17 W4 O16 87.1(7) . . ?
O15 W4 O16 82.1(8) . . ?
O14 W4 O19 175.1(6) . . ?
O18 W4 O19 80.1(6) . . ?
O17 W4 O19 80.1(6) . . ?
O15 W4 O19 75.6(6) . . ?
O16 W4 O19 75.9(6) . . ?
O14 W4 Cs12 44.8(6) . 2_566 ?
O18 W4 Cs12 105.1(5) . 2_566 ?
O17 W4 Cs12 146.0(5) . 2_566 ?
O15 W4 Cs12 56.0(6) . 2_566 ?
O16 W4 Cs12 87.3(6) . 2_566 ?
O19 W4 Cs12 130.5(5) . 2_566 ?
O14 W4 Cs5 30.6(6) . 2_566 ?
O18 W4 Cs5 79.5(5) . 2_566 ?
O17 W4 Cs5 125.5(5) . 2_566 ?
O15 W4 Cs5 79.1(6) . 2_566 ?
O16 W4 Cs5 119.6(5) . 2_566 ?
O19 W4 Cs5 148.0(4) . 2_566 ?
Cs12 W4 Cs5 36.0(4) 2_566 2_566 ?
O20 W5 O21 104.6(8) . . ?
O20 W5 O22 100.0(8) . . ?
O21 W5 O22 155.3(7) . . ?
O20 W5 O16 98.1(8) . . ?
O21 W5 O16 86.5(7) . . ?
O22 W5 O16 88.0(8) . . ?
O20 W5 O3 101.2(8) . . ?
O21 W5 O3 90.5(7) . . ?
O22 W5 O3 86.8(8) . . ?
O16 W5 O3 160.6(8) . . ?
O20 W5 O19 170.5(8) . . ?
O21 W5 O19 83.1(6) . . ?
O22 W5 O19 72.2(6) . . ?
O16 W5 O19 76.5(7) . . ?
O3 W5 O19 84.1(7) . . ?
O20 W5 Cs2 60.9(6) . 1_656 ?
O21 W5 Cs2 62.5(5) . 1_656 ?
O22 W5 Cs2 130.9(5) . 1_656 ?
O16 W5 Cs2 55.1(6) . 1_656 ?
O3 W5 Cs2 138.5(6) . 1_656 ?
O19 W5 Cs2 119.8(4) . 1_656 ?
O20 W5 Cs8 61.3(7) . . ?
O21 W5 Cs8 137.2(5) . . ?
O22 W5 Cs8 55.8(5) . . ?
O16 W5 Cs8 59.0(5) . . ?
O3 W5 Cs8 130.6(5) . . ?
O19 W5 Cs8 109.3(4) . . ?
Cs2 W5 Cs8 76.41(5) 1_656 . ?
O20 W5 Cs8 45.1(6) . 2_666 ?
O21 W5 Cs8 103.4(5) . 2_666 ?
O22 W5 Cs8 95.4(6) . 2_666 ?
O16 W5 Cs8 143.1(5) . 2_666 ?
O3 W5 Cs8 56.1(5) . 2_666 ?
O19 W5 Cs8 139.4(4) . 2_666 ?
Cs2 W5 Cs8 97.79(5) 1_656 2_666 ?
Cs8 W5 Cs8 93.12(5) . 2_666 ?
O23 W6 O24 104.3(9) . . ?
O23 W6 O13 98.0(8) . . ?
O24 W6 O13 90.3(8) . . ?
O23 W6 O15 101.0(8) . . ?
O24 W6 O15 85.3(8) . . ?
O13 W6 O15 160.9(7) . . ?
O23 W6 O22 103.4(8) . . ?
O24 W6 O22 152.2(7) . . ?
O13 W6 O22 88.2(8) . . ?
O15 W6 O22 87.2(8) . . ?
O23 W6 O19 175.1(7) . . ?
O24 W6 O19 80.0(7) . . ?
O13 W6 O19 84.1(6) . . ?
O15 W6 O19 76.8(7) . . ?
O22 W6 O19 72.2(6) . . ?
O23 W6 Cs12 61.6(6) . . ?
O24 W6 Cs12 56.4(6) . . ?
O13 W6 Cs12 63.8(7) . . ?
O15 W6 Cs12 126.7(7) . . ?
O22 W6 Cs12 143.7(6) . . ?
O19 W6 Cs12 123.3(4) . . ?
O23 W6 Cs5 44.8(6) . . ?
O24 W6 Cs5 94.5(5) . . ?
O13 W6 Cs5 54.1(5) . . ?
O15 W6 Cs5 144.7(5) . . ?
O22 W6 Cs5 106.9(5) . . ?
O19 W6 Cs5 138.0(4) . . ?
Cs12 W6 Cs5 38.3(4) . . ?
O23 W6 Cs8 77.1(6) . . ?
O24 W6 Cs8 142.3(6) . . ?
O13 W6 Cs8 127.2(6) . . ?
O15 W6 Cs8 58.0(5) . . ?
O22 W6 Cs8 44.6(5) . . ?
O19 W6 Cs8 98.0(4) . . ?
Cs12 W6 Cs8 138.7(2) . . ?
Cs5 W6 Cs8 110.19(5) . . ?
O25 W7 O26 103.0(10) . . ?
O25 W7 O27 99.8(10) . . ?
O26 W7 O27 91.1(8) . . ?
O25 W7 O24 98.0(10) . . ?
O26 W7 O24 159.0(9) . . ?
O27 W7 O24 85.2(8) . . ?
O25 W7 O18 104.7(9) . . ?
O26 W7 O18 90.6(7) . . ?
O27 W7 O18 154.4(8) . . ?
O24 W7 O18 84.1(7) . . ?
O25 W7 O28 174.3(9) . . ?
O26 W7 O28 75.4(7) . . ?
O27 W7 O28 74.8(7) . . ?
O24 W7 O28 83.7(8) . . ?
O18 W7 O28 80.9(6) . . ?
O25 W7 Cs11 80.7(8) . 1_556 ?
O26 W7 Cs11 49.8(6) . 1_556 ?
O27 W7 Cs11 51.9(7) . 1_556 ?
O24 W7 Cs11 135.5(6) . 1_556 ?
O18 W7 Cs11 139.6(6) . 1_556 ?
O28 W7 Cs11 94.2(5) . 1_556 ?
O25 W7 Cs10 80.9(8) . 1_556 ?
O26 W7 Cs10 40.5(6) . 1_556 ?
O27 W7 Cs10 128.3(6) . 1_556 ?
O24 W7 Cs10 146.4(5) . 1_556 ?
O18 W7 Cs10 64.1(5) . 1_556 ?
O28 W7 Cs10 100.8(4) . 1_556 ?
Cs11 W7 Cs10 77.8(3) 1_556 1_556 ?
O25 W7 Cs8 34.3(8) . 2_566 ?
O26 W7 Cs8 112.2(5) . 2_566 ?
O27 W7 Cs8 67.0(6) . 2_566 ?
O24 W7 Cs8 85.3(6) . 2_566 ?
O18 W7 Cs8 134.9(5) . 2_566 ?
O28 W7 Cs8 141.0(4) . 2_566 ?
Cs11 W7 Cs8 68.7(2) 1_556 2_566 ?
Cs10 W7 Cs8 108.85(8) 1_556 2_566 ?
O25 W7 Cs12 80.8(9) . . ?
O26 W7 Cs12 144.6(6) . . ?
O27 W7 Cs12 53.9(6) . . ?
O24 W7 Cs12 39.6(6) . . ?
O18 W7 Cs12 122.9(5) . . ?
O28 W7 Cs12 97.3(5) . . ?
Cs11 W7 Cs12 97.5(3) 1_556 . ?
Cs10 W7 Cs12 161.6(3) 1_556 . ?
Cs8 W7 Cs12 53.4(3) 2_566 . ?
O29 W8 O30 101.1(10) . . ?
O29 W8 O27 98.9(10) . . ?
O30 W8 O27 91.4(8) . . ?
O29 W8 O10 103.5(10) . . ?
O30 W8 O10 90.3(8) . . ?
O27 W8 O10 156.7(8) . . ?
O29 W8 O12 99.6(9) . . ?
O30 W8 O12 159.2(7) . . ?
O27 W8 O12 83.4(8) . . ?
O10 W8 O12 86.8(7) . . ?
O29 W8 O28 173.9(11) . . ?
O30 W8 O28 76.0(7) . . ?
O27 W8 O28 75.9(7) . . ?
O10 W8 O28 82.0(6) . . ?
O12 W8 O28 83.2(6) . . ?
O29 W8 Cs9 49.0(7) . . ?
O30 W8 Cs9 142.6(6) . . ?
O27 W8 Cs9 75.1(5) . . ?
O10 W8 Cs9 115.7(5) . . ?
O12 W8 Cs9 55.1(5) . . ?
O28 W8 Cs9 131.0(3) . . ?
O29 W8 Cs11 73.3(10) . 1_556 ?
O30 W8 Cs11 48.9(7) . 1_556 ?
O27 W8 Cs11 58.0(7) . 1_556 ?
O10 W8 Cs11 135.2(6) . 1_556 ?
O12 W8 Cs11 138.0(6) . 1_556 ?
O28 W8 Cs11 101.0(5) . 1_556 ?
Cs9 W8 Cs11 96.0(3) . 1_556 ?
O29 W8 Cs7 81.1(7) . . ?
O30 W8 Cs7 43.3(6) . . ?
O27 W8 Cs7 132.5(6) . . ?
O10 W8 Cs7 58.5(5) . . ?
O12 W8 Cs7 143.9(5) . . ?
O28 W8 Cs7 99.9(3) . . ?
Cs9 W8 Cs7 128.72(7) . . ?
Cs11 W8 Cs7 77.2(3) 1_556 . ?
O31 W9 O32 98.6(7) . . ?
O31 W9 O33 99.4(8) . . ?
O32 W9 O33 94.6(7) . . ?
O31 W9 O17 101.2(8) . . ?
O32 W9 O17 90.1(7) . . ?
O33 W9 O17 157.9(7) . . ?
O31 W9 O21 92.2(7) . . ?
O32 W9 O21 168.4(7) . . ?
O33 W9 O21 87.8(6) . . ?
O17 W9 O21 83.6(7) . . ?
O31 W9 O34 169.6(8) . . ?
O32 W9 O34 90.2(7) . . ?
O33 W9 O34 74.3(7) . . ?
O17 W9 O34 84.1(7) . . ?
O21 W9 O34 79.5(6) . . ?
O31 W9 Cs2 40.9(5) . 1_656 ?
O32 W9 Cs2 131.2(5) . 1_656 ?
O33 W9 Cs2 114.3(4) . 1_656 ?
O17 W9 Cs2 77.5(5) . 1_656 ?
O21 W9 Cs2 56.8(4) . 1_656 ?
O34 W9 Cs2 133.8(4) . 1_656 ?
O31 W9 Cs1 84.3(6) . 2_455 ?
O32 W9 Cs1 46.1(6) . 2_455 ?
O33 W9 Cs1 54.1(4) . 2_455 ?
O17 W9 Cs1 136.0(5) . 2_455 ?
O21 W9 Cs1 140.3(5) . 2_455 ?
O34 W9 Cs1 98.1(4) . 2_455 ?
Cs2 W9 Cs1 124.36(5) 1_656 2_455 ?
O35 W10 O36 99.4(9) . . ?
O35 W10 O33 98.4(8) . . ?
O36 W10 O33 94.3(7) . . ?
O35 W10 O8 102.4(8) . . ?
O36 W10 O8 89.5(7) . . ?
O33 W10 O8 158.0(7) . . ?
O35 W10 O2 91.5(8) . . ?
O36 W10 O2 168.9(8) . . ?
O33 W10 O2 86.3(6) . . ?
O8 W10 O2 85.9(7) . . ?
O35 W10 O34 167.6(8) . . ?
O36 W10 O34 90.2(7) . . ?
O33 W10 O34 72.8(6) . . ?
O8 W10 O34 85.6(6) . . ?
O2 W10 O34 79.5(6) . . ?
O35 W10 Cs11 49.7(7) . 1_656 ?
O36 W10 Cs11 141.3(6) . 1_656 ?
O33 W10 Cs11 72.3(6) . 1_656 ?
O8 W10 Cs11 116.6(6) . 1_656 ?
O2 W10 Cs11 49.2(6) . 1_656 ?
O34 W10 Cs11 118.2(5) . 1_656 ?
O35 W10 Cs1 83.4(7) . 2_455 ?
O36 W10 Cs1 45.3(5) . 2_455 ?
O33 W10 Cs1 55.2(4) . 2_455 ?
O8 W10 Cs1 134.4(4) . 2_455 ?
O2 W10 Cs1 139.6(5) . 2_455 ?
O34 W10 Cs1 98.0(4) . 2_455 ?
Cs11 W10 Cs1 101.6(3) 1_656 2_455 ?
O35 W10 Cs6 41.5(7) . . ?
O36 W10 Cs6 132.8(6) . . ?
O33 W10 Cs6 113.2(5) . . ?
O8 W10 Cs6 78.9(5) . . ?
O2 W10 Cs6 56.0(4) . . ?
O34 W10 Cs6 133.4(4) . . ?
Cs11 W10 Cs6 40.9(3) 1_656 . ?
Cs1 W10 Cs6 124.05(6) 2_455 . ?
O37 W11 O38 101.3(9) . . ?
O37 W11 O40 101.2(9) . . ?
O38 W11 O40 90.0(7) . . ?
O37 W11 O39 102.1(9) . . ?
O38 W11 O39 91.6(7) . . ?
O40 W11 O39 155.8(7) . . ?
O37 W11 O41 101.1(9) . . ?
O38 W11 O41 157.6(8) . . ?
O40 W11 O41 84.0(7) . . ?
O39 W11 O41 85.4(7) . . ?
O37 W11 O42 175.4(8) . . ?
O38 W11 O42 81.9(7) . . ?
O40 W11 O42 75.3(6) . . ?
O39 W11 O42 81.0(6) . . ?
O41 W11 O42 75.7(7) . . ?
O37 W11 Cs1 74.9(6) . . ?
O38 W11 Cs1 54.0(5) . . ?
O40 W11 Cs1 140.8(5) . . ?
O39 W11 Cs1 53.5(5) . . ?
O41 W11 Cs1 135.2(5) . . ?
O42 W11 Cs1 109.7(4) . . ?
O37 W11 Cs4 42.9(6) . 2_465 ?
O38 W11 Cs4 142.5(6) . 2_465 ?
O40 W11 Cs4 105.6(5) . 2_465 ?
O39 W11 Cs4 87.5(5) . 2_465 ?
O41 W11 Cs4 59.7(6) . 2_465 ?
O42 W11 Cs4 134.7(4) . 2_465 ?
Cs1 W11 Cs4 97.46(6) . 2_465 ?
O37 W11 Cs9 85.8(7) . 2_465 ?
O38 W11 Cs9 131.0(5) . 2_465 ?
O40 W11 Cs9 41.6(5) . 2_465 ?
O39 W11 Cs9 134.6(5) . 2_465 ?
O41 W11 Cs9 49.4(5) . 2_465 ?
O42 W11 Cs9 89.6(4) . 2_465 ?
Cs1 W11 Cs9 160.64(7) . 2_465 ?
Cs4 W11 Cs9 68.20(8) 2_465 2_465 ?
O37 W11 Cs5 44.0(7) . 2_465 ?
O38 W11 Cs5 88.5(5) . 2_465 ?
O40 W11 Cs5 59.1(5) . 2_465 ?
O39 W11 Cs5 145.1(5) . 2_465 ?
O41 W11 Cs5 106.5(5) . 2_465 ?
O42 W11 Cs5 133.4(4) . 2_465 ?
Cs1 W11 Cs5 100.53(5) . 2_465 ?
Cs4 W11 Cs5 71.90(6) 2_465 2_465 ?
Cs9 W11 Cs5 63.34(6) 2_465 2_465 ?
O43 W12 O44 104.7(8) . . ?
O43 W12 O45 98.7(10) . . ?
O44 W12 O45 90.6(7) . . ?
O43 W12 O46 100.5(8) . . ?
O44 W12 O46 154.4(6) . . ?
O45 W12 O46 89.9(8) . . ?
O43 W12 O40 98.8(10) . . ?
O44 W12 O40 85.9(7) . . ?
O45 W12 O40 162.5(7) . . ?
O46 W12 O40 86.0(8) . . ?
O43 W12 O42 171.3(9) . . ?
O44 W12 O42 82.7(6) . . ?
O45 W12 O42 85.6(7) . . ?
O46 W12 O42 71.7(6) . . ?
O40 W12 O42 76.9(6) . . ?
O43 W12 Cs9 69.9(8) . 2_465 ?
O44 W12 Cs9 134.9(5) . 2_465 ?
O45 W12 Cs9 134.4(5) . 2_465 ?
O46 W12 Cs9 52.0(6) . 2_465 ?
O40 W12 Cs9 52.8(5) . 2_465 ?
O42 W12 Cs9 101.6(5) . 2_465 ?
O43 W12 Cs2 69.5(7) . . ?
O44 W12 Cs2 47.9(5) . . ?
O45 W12 Cs2 65.7(5) . . ?
O46 W12 Cs2 150.8(6) . . ?
O40 W12 Cs2 122.0(5) . . ?
O42 W12 Cs2 119.2(4) . . ?
Cs9 W12 Cs2 137.15(8) 2_465 . ?
O43 W12 Cs12 52.3(9) . 2_465 ?
O44 W12 Cs12 99.1(5) . 2_465 ?
O45 W12 Cs12 150.8(7) . 2_465 ?
O46 W12 Cs12 92.9(6) . 2_465 ?
O40 W12 Cs12 46.6(6) . 2_465 ?
O42 W12 Cs12 122.8(6) . 2_465 ?
Cs9 W12 Cs12 40.9(2) 2_465 2_465 ?
Cs2 W12 Cs12 101.0(3) . 2_465 ?
O43 W12 Cs3 82.1(7) . 2_565 ?
O44 W12 Cs3 146.8(5) . 2_565 ?
O45 W12 Cs3 56.3(5) . 2_565 ?
O46 W12 Cs3 41.7(6) . 2_565 ?
O40 W12 Cs3 125.7(5) . 2_565 ?
O42 W12 Cs3 94.1(4) . 2_565 ?
Cs9 W12 Cs3 78.19(8) 2_465 2_565 ?
Cs2 W12 Cs3 109.13(6) . 2_565 ?
Cs12 W12 Cs3 110.1(2) 2_465 2_565 ?
O47 W13 O48 105.8(8) . . ?
O47 W13 O41 101.2(9) . . ?
O48 W13 O41 87.4(7) . . ?
O47 W13 O49 97.0(9) . . ?
O48 W13 O49 90.7(7) . . ?
O41 W13 O49 161.5(8) . . ?
O47 W13 O46 100.8(8) . . ?
O48 W13 O46 153.5(7) . . ?
O41 W13 O46 88.1(8) . . ?
O49 W13 O46 85.4(8) . . ?
O47 W13 O42 171.3(7) . . ?
O48 W13 O42 82.9(6) . . ?
O41 W13 O42 78.4(7) . . ?
O49 W13 O42 83.1(7) . . ?
O46 W13 O42 70.6(6) . . ?
O47 W13 Cs6 68.0(6) . 1_455 ?
O48 W13 Cs6 49.0(5) . 1_455 ?
O41 W13 Cs6 124.1(6) . 1_455 ?
O49 W13 Cs6 66.3(5) . 1_455 ?
O46 W13 Cs6 146.9(5) . 1_455 ?
O42 W13 Cs6 119.5(4) . 1_455 ?
O47 W13 Cs9 77.8(6) . 2_465 ?
O48 W13 Cs9 140.7(5) . 2_465 ?
O41 W13 Cs9 54.1(5) . 2_465 ?
O49 W13 Cs9 128.2(5) . 2_465 ?
O46 W13 Cs9 46.8(6) . 2_465 ?
O42 W13 Cs9 95.3(4) . 2_465 ?
Cs6 W13 Cs9 144.80(8) 1_455 2_465 ?
O47 W13 Cs3 74.3(7) . 2_565 ?
O48 W13 Cs3 140.3(5) . 2_565 ?
O41 W13 Cs3 132.1(5) . 2_565 ?
O49 W13 Cs3 50.9(5) . 2_565 ?
O46 W13 Cs3 48.2(5) . 2_565 ?
O42 W13 Cs3 99.4(4) . 2_565 ?
Cs6 W13 Cs3 98.99(6) 1_455 2_565 ?
Cs9 W13 Cs3 78.84(9) 2_465 2_565 ?
O50 W14 O51 103.0(8) . . ?
O50 W14 O52 97.9(9) . . ?
O51 W14 O52 86.3(7) . . ?
O50 W14 O45 100.3(10) . . ?
O51 W14 O45 89.3(7) . . ?
O52 W14 O45 161.8(8) . . ?
O50 W14 O53 102.1(8) . . ?
O51 W14 O53 154.7(7) . . ?
O52 W14 O53 87.0(7) . . ?
O45 W14 O53 89.5(7) . . ?
O50 W14 O54 172.2(8) . . ?
O51 W14 O54 83.3(6) . . ?
O52 W14 O54 77.7(7) . . ?
O45 W14 O54 84.2(7) . . ?
O53 W14 O54 71.5(6) . . ?
O50 W14 Cs2 70.3(6) . . ?
O51 W14 Cs2 47.8(5) . . ?
O52 W14 Cs2 124.1(5) . . ?
O45 W14 Cs2 62.9(5) . . ?
O53 W14 Cs2 148.3(5) . . ?
O54 W14 Cs2 117.5(4) . . ?
O50 W14 Cs4 76.1(6) . 2_565 ?
O51 W14 Cs4 145.7(5) . 2_565 ?
O52 W14 Cs4 60.4(5) . 2_565 ?
O45 W14 Cs4 124.8(5) . 2_565 ?
O53 W14 Cs4 40.9(5) . 2_565 ?
O54 W14 Cs4 96.2(4) . 2_565 ?
Cs2 W14 Cs4 146.37(5) . 2_565 ?
O50 W14 Cs3 85.7(8) . 2_565 ?
O51 W14 Cs3 143.1(5) . 2_565 ?
O52 W14 Cs3 128.5(5) . 2_565 ?
O45 W14 Cs3 53.7(5) . 2_565 ?
O53 W14 Cs3 42.8(5) . 2_565 ?
O54 W14 Cs3 92.0(4) . 2_565 ?
Cs2 W14 Cs3 105.51(5) . 2_565 ?
Cs4 W14 Cs3 71.13(6) 2_565 2_565 ?
O55 W15 O56 102.3(7) . . ?
O55 W15 O57 99.5(9) . 2_455 ?
O56 W15 O57 91.7(7) . 2_455 ?
O55 W15 O58 97.4(8) . 2_455 ?
O56 W15 O58 95.4(7) . 2_455 ?
O57 W15 O58 159.8(7) 2_455 2_455 ?
O55 W15 O59 94.7(7) . 2_455 ?
O56 W15 O59 163.0(6) . 2_455 ?
O57 W15 O59 84.5(7) 2_455 2_455 ?
O58 W15 O59 83.3(7) 2_455 2_455 ?
O55 W15 O60 169.3(8) . 2_455 ?
O56 W15 O60 83.0(6) . 2_455 ?
O57 W15 O60 89.5(7) 2_455 2_455 ?
O58 W15 O60 72.7(7) 2_455 2_455 ?
O59 W15 O60 80.4(6) 2_455 2_455 ?
O55 W15 Cs7 44.8(6) . 2_455 ?
O56 W15 Cs7 134.5(5) . 2_455 ?
O57 W15 Cs7 70.3(5) 2_455 2_455 ?
O58 W15 Cs7 116.0(5) 2_455 2_455 ?
O59 W15 Cs7 59.3(5) 2_455 2_455 ?
O60 W15 Cs7 135.7(4) 2_455 2_455 ?
O55 W15 Cs7 59.8(6) . . ?
O56 W15 Cs7 43.1(5) . . ?
O57 W15 Cs7 91.3(5) 2_455 . ?
O58 W15 Cs7 106.7(5) 2_455 . ?
O59 W15 Cs7 153.2(4) 2_455 . ?
O60 W15 Cs7 126.1(4) 2_455 . ?
Cs7 W15 Cs7 94.31(4) 2_455 . ?
O55 W15 Cs6 80.5(6) . 2 ?
O56 W15 Cs6 141.4(6) . 2 ?
O57 W15 Cs6 126.2(5) 2_455 2 ?
O58 W15 Cs6 46.6(5) 2_455 2 ?
O59 W15 Cs6 42.6(5) 2_455 2 ?
O60 W15 Cs6 89.6(4) 2_455 2 ?
Cs7 W15 Cs6 73.57(6) 2_455 2 ?
Cs7 W15 Cs6 130.11(5) . 2 ?
O61 W16 O62 102.1(8) . . ?
O61 W16 O58 98.5(8) . . ?
O62 W16 O58 95.3(7) . . ?
O61 W16 O39 98.9(8) . . ?
O62 W16 O39 90.9(7) . . ?
O58 W16 O39 159.9(7) . . ?
O61 W16 O48 95.0(7) . . ?
O62 W16 O48 162.7(7) . . ?
O58 W16 O48 84.9(6) . . ?
O39 W16 O48 83.6(6) . . ?
O61 W16 O60 171.2(7) . . ?
O62 W16 O60 83.1(7) . . ?
O58 W16 O60 73.8(7) . . ?
O39 W16 O60 88.0(6) . . ?
O48 W16 O60 80.3(6) . . ?
O61 W16 Cs1 99.6(5) . . ?
O62 W16 Cs1 46.5(5) . . ?
O58 W16 Cs1 140.4(5) . . ?
O39 W16 Cs1 44.9(4) . . ?
O48 W16 Cs1 127.9(4) . . ?
O60 W16 Cs1 89.1(4) . . ?
O61 W16 Cs6 80.3(5) . 1_455 ?
O62 W16 Cs6 142.3(5) . 1_455 ?
O58 W16 Cs6 47.8(5) . 1_455 ?
O39 W16 Cs6 126.3(5) . 1_455 ?
O48 W16 Cs6 43.6(4) . 1_455 ?
O60 W16 Cs6 91.3(4) . 1_455 ?
Cs1 W16 Cs6 171.12(5) . 1_455 ?
O63 W17 O64 102.7(9) . . ?
O63 W17 O65 104.4(9) . . ?
O64 W17 O65 152.5(8) . . ?
O63 W17 O57 102.7(8) . . ?
O64 W17 O57 87.6(7) . . ?
O65 W17 O57 90.9(8) . . ?
O63 W17 O52 102.9(9) . . ?
O64 W17 O52 84.2(7) . . ?
O65 W17 O52 85.3(7) . . ?
O57 W17 O52 154.3(8) . . ?
O63 W17 O54 175.0(8) . . ?
O64 W17 O54 73.7(7) . . ?
O65 W17 O54 78.9(7) . . ?
O57 W17 O54 80.9(7) . . ?
O52 W17 O54 73.4(7) . . ?
O63 W17 Cs7 77.5(6) . . ?
O64 W17 Cs7 40.4(5) . . ?
O65 W17 Cs7 153.6(6) . . ?
O57 W17 Cs7 63.4(5) . . ?
O52 W17 Cs7 120.3(5) . . ?
O54 W17 Cs7 101.3(4) . . ?
O66 W18 O59 103.4(8) . . ?
O66 W18 O49 101.7(9) . . ?
O59 W18 O49 93.4(8) . . ?
O66 W18 O64 95.4(9) . . ?
O59 W18 O64 85.6(7) . . ?
O49 W18 O64 162.6(7) . . ?
O66 W18 O53 99.1(8) . . ?
O59 W18 O53 156.2(7) . . ?
O49 W18 O53 89.2(8) . . ?
O64 W18 O53 84.9(7) . . ?
O66 W18 O54 168.9(9) . . ?
O59 W18 O54 84.5(6) . . ?
O49 W18 O54 85.4(7) . . ?
O64 W18 O54 77.2(6) . . ?
O53 W18 O54 72.2(6) . . ?
O66 W18 Cs4 61.4(8) . 2_565 ?
O59 W18 Cs4 137.0(5) . 2_565 ?
O49 W18 Cs4 127.8(5) . 2_565 ?
O64 W18 Cs4 58.8(5) . 2_565 ?
O53 W18 Cs4 51.1(5) . 2_565 ?
O54 W18 Cs4 107.5(4) . 2_565 ?
O66 W18 Cs7 65.8(7) . . ?
O59 W18 Cs7 59.4(5) . . ?
O49 W18 Cs7 143.3(6) . . ?
O64 W18 Cs7 48.6(5) . . ?
O53 W18 Cs7 125.8(5) . . ?
O54 W18 Cs7 113.2(4) . . ?
Cs4 W18 Cs7 78.31(5) 2_565 . ?
O66 W18 Cs6 70.4(8) . 1_455 ?
O59 W18 Cs6 49.2(5) . 1_455 ?
O49 W18 Cs6 66.3(6) . 1_455 ?
O64 W18 Cs6 123.6(5) . 1_455 ?
O53 W18 Cs6 149.6(5) . 1_455 ?
O54 W18 Cs6 120.6(4) . 1_455 ?
Cs4 W18 Cs6 131.45(6) 2_565 1_455 ?
Cs7 W18 Cs6 77.09(6) . 1_455 ?
O66 W18 Cs3 78.1(7) . 2_565 ?
O59 W18 Cs3 141.7(6) . 2_565 ?
O49 W18 Cs3 49.9(5) . 2_565 ?
O64 W18 Cs3 132.7(5) . 2_565 ?
O53 W18 Cs3 51.1(5) . 2_565 ?
O54 W18 Cs3 100.6(4) . 2_565 ?
Cs4 W18 Cs3 77.98(6) 2_565 2_565 ?
Cs7 W18 Cs3 143.18(5) . 2_565 ?
Cs6 W18 Cs3 98.50(6) 1_455 2_565 ?
O67 W19 O68 100.0(8) . . ?
O67 W19 O65 99.5(8) . . ?
O68 W19 O65 92.5(7) . . ?
O67 W19 O69 98.0(8) . . ?
O68 W19 O69 94.4(7) . . ?
O65 W19 O69 159.8(7) . . ?
O67 W19 O51 97.3(8) . . ?
O68 W19 O51 162.7(7) . . ?
O65 W19 O51 84.8(7) . . ?
O69 W19 O51 82.9(6) . . ?
O67 W19 O70 172.9(7) . . ?
O68 W19 O70 82.4(7) . . ?
O65 W19 O70 87.0(7) . . ?
O69 W19 O70 75.1(7) . . ?
O51 W19 O70 80.4(6) . . ?
O67 W19 Cs10 55.5(6) . 2_454 ?
O68 W19 Cs10 45.8(5) . 2_454 ?
O65 W19 Cs10 89.3(5) . 2_454 ?
O69 W19 Cs10 109.1(5) . 2_454 ?
O51 W19 Cs10 150.8(5) . 2_454 ?
O70 W19 Cs10 127.8(4) . 2_454 ?
O67 W19 Cs2 84.3(5) . . ?
O68 W19 Cs2 138.7(5) . . ?
O65 W19 Cs2 127.5(5) . . ?
O69 W19 Cs2 44.7(4) . . ?
O51 W19 Cs2 43.1(4) . . ?
O70 W19 Cs2 89.5(4) . . ?
Cs10 W19 Cs2 131.08(8) 2_454 . ?
O71 W20 O72 100.7(7) . . ?
O71 W20 O69 97.0(8) . . ?
O72 W20 O69 94.3(7) . . ?
O71 W20 O38 101.0(8) . . ?
O72 W20 O38 90.4(7) . . ?
O69 W20 O38 160.2(7) . . ?
O71 W20 O44 95.4(7) . . ?
O72 W20 O44 163.8(6) . . ?
O69 W20 O44 85.7(7) . . ?
O38 W20 O44 84.5(6) . . ?
O71 W20 O70 171.6(8) . . ?
O72 W20 O70 83.2(6) . . ?
O69 W20 O70 75.1(6) . . ?
O38 W20 O70 86.4(6) . . ?
O44 W20 O70 81.1(6) . . ?
O71 W20 Cs2 79.0(6) . . ?
O72 W20 Cs2 141.9(6) . . ?
O69 W20 Cs2 48.7(5) . . ?
O38 W20 Cs2 127.4(4) . . ?
O44 W20 Cs2 43.9(4) . . ?
O70 W20 Cs2 93.2(4) . . ?
O71 W20 Cs1 102.1(6) . . ?
O72 W20 Cs1 48.2(6) . . ?
O69 W20 Cs1 140.2(5) . . ?
O38 W20 Cs1 42.4(4) . . ?
O44 W20 Cs1 126.1(4) . . ?
O70 W20 Cs1 86.1(4) . . ?
Cs2 W20 Cs1 169.79(5) . . ?
O19 Si1 O34 110.1(9) . . ?
O19 Si1 O28 109.1(9) . . ?
O34 Si1 O28 110.6(9) . . ?
O19 Si1 O6 106.8(8) . . ?
O34 Si1 O6 112.6(10) . . ?
O28 Si1 O6 107.6(9) . . ?
O70 Si2 O60 111.9(8) . . ?
O70 Si2 O54 109.2(9) . . ?
O60 Si2 O54 109.6(8) . . ?
O70 Si2 O42 107.9(9) . . ?
O60 Si2 O42 108.9(9) . . ?
O54 Si2 O42 109.2(8) . . ?
O73 Cr1 O36 88.8(7) . . ?
O73 Cr1 O56 90.6(7) . . ?
O36 Cr1 O56 171.5(7) . . ?
O73 Cr1 O74 93.0(7) . . ?
O36 Cr1 O74 94.8(7) . . ?
O56 Cr1 O74 93.7(7) . . ?
O73 Cr1 O62 174.2(7) . 2_455 ?
O36 Cr1 O62 90.1(7) . 2_455 ?
O56 Cr1 O62 89.7(7) . 2_455 ?
O74 Cr1 O62 92.7(6) . 2_455 ?
O73 Cr1 O75 86.1(7) . . ?
O36 Cr1 O75 87.8(7) . . ?
O56 Cr1 O75 83.6(7) . . ?
O74 Cr1 O75 177.2(7) . . ?
O62 Cr1 O75 88.2(7) 2_455 . ?
O73 Cr1 Cs7 54.0(5) . . ?
O36 Cr1 Cs7 123.9(4) . . ?
O56 Cr1 Cs7 50.0(4) . . ?
O74 Cr1 Cs7 123.7(5) . . ?
O62 Cr1 Cs7 122.6(4) 2_455 . ?
O75 Cr1 Cs7 53.8(5) . . ?
O73 Cr1 Cs1 126.4(5) . 2_455 ?
O36 Cr1 Cs1 50.9(4) . 2_455 ?
O56 Cr1 Cs1 134.6(4) . 2_455 ?
O74 Cr1 Cs1 62.6(5) . 2_455 ?
O62 Cr1 Cs1 56.3(4) 2_455 2_455 ?
O75 Cr1 Cs1 120.0(5) . 2_455 ?
Cs7 Cr1 Cs1 173.42(12) . 2_455 ?
O76 Cr2 O73 97.2(7) . . ?
O76 Cr2 O30 174.5(7) . . ?
O73 Cr2 O30 87.3(8) . . ?
O76 Cr2 O26 88.1(7) . . ?
O73 Cr2 O26 173.1(7) . . ?
O30 Cr2 O26 87.1(7) . . ?
O76 Cr2 O77 89.0(8) . . ?
O73 Cr2 O77 90.4(8) . . ?
O30 Cr2 O77 94.1(8) . . ?
O26 Cr2 O77 94.0(8) . . ?
O76 Cr2 O28 94.9(7) . . ?
O73 Cr2 O28 93.9(7) . . ?
O30 Cr2 O28 81.7(6) . . ?
O26 Cr2 O28 81.3(7) . . ?
O77 Cr2 O28 173.8(8) . . ?
O76 Cr2 Cs11 132.8(6) . 1_556 ?
O73 Cr2 Cs11 124.8(6) . 1_556 ?
O30 Cr2 Cs11 44.7(6) . 1_556 ?
O26 Cr2 Cs11 52.2(5) . 1_556 ?
O77 Cr2 Cs11 72.0(7) . 1_556 ?
O28 Cr2 Cs11 101.9(6) . 1_556 ?
O76 Cr2 Cs10 53.9(5) . 1_556 ?
O73 Cr2 Cs10 142.2(5) . 1_556 ?
O30 Cr2 Cs10 123.3(6) . 1_556 ?
O26 Cr2 Cs10 44.7(5) . 1_556 ?
O77 Cr2 Cs10 67.9(6) . 1_556 ?
O28 Cr2 Cs10 110.7(5) . 1_556 ?
Cs11 Cr2 Cs10 78.9(3) 1_556 1_556 ?
O76 Cr2 Cs7 140.1(5) . . ?
O73 Cr2 Cs7 49.4(5) . . ?
O30 Cr2 Cs7 45.4(5) . . ?
O26 Cr2 Cs7 127.3(5) . . ?
O77 Cr2 Cs7 72.5(6) . . ?
O28 Cr2 Cs7 107.1(4) . . ?
Cs11 Cr2 Cs7 75.4(3) 1_556 . ?
Cs10 Cr2 Cs7 137.74(13) 1_556 . ?
O76 Cr3 O32 89.3(7) . . ?
O76 Cr3 O74 91.2(6) . . ?
O32 Cr3 O74 93.5(7) . . ?
O76 Cr3 O68 90.8(7) . 2_455 ?
O32 Cr3 O68 172.8(7) . 2_455 ?
O74 Cr3 O68 93.7(7) . 2_455 ?
O76 Cr3 O72 174.6(7) . 2_455 ?
O32 Cr3 O72 89.9(7) . 2_455 ?
O74 Cr3 O72 94.2(6) . 2_455 ?
O68 Cr3 O72 89.3(7) 2_455 2_455 ?
O76 Cr3 O78 87.6(7) . . ?
O32 Cr3 O78 89.0(7) . . ?
O74 Cr3 O78 177.3(7) . . ?
O68 Cr3 O78 83.8(7) 2_455 . ?
O72 Cr3 O78 87.0(7) 2_455 . ?
O76 Cr3 Cs1 123.9(5) . 2_455 ?
O32 Cr3 Cs1 50.5(5) . 2_455 ?
O74 Cr3 Cs1 60.3(5) . 2_455 ?
O68 Cr3 Cs1 134.1(5) 2_455 2_455 ?
O72 Cr3 Cs1 59.0(5) 2_455 2_455 ?
O78 Cr3 Cs1 122.4(5) . 2_455 ?
O76 Cr3 Cs10 55.0(5) . 1_556 ?
O32 Cr3 Cs10 128.6(5) . 1_556 ?
O74 Cr3 Cs10 119.7(5) . 1_556 ?
O68 Cr3 Cs10 46.9(5) 2_455 1_556 ?
O72 Cr3 Cs10 122.1(5) 2_455 1_556 ?
O78 Cr3 Cs10 57.6(5) . 1_556 ?
Cs1 Cr3 Cs10 178.82(12) 2_455 1_556 ?
W1 O1 Cs3 96.4(9) . . ?
W1 O1 Cs6 93.9(7) . . ?
Cs3 O1 Cs6 91.6(5) . . ?
W1 O1 Cs8 107.3(9) . 2_666 ?
Cs3 O1 Cs8 124.9(5) . 2_666 ?
Cs6 O1 Cs8 133.8(7) . 2_666 ?
W1 O1 Cs11 96.9(8) . 1_656 ?
Cs3 O1 Cs11 138.9(7) . 1_656 ?
Cs6 O1 Cs11 48.8(4) . 1_656 ?
Cs8 O1 Cs11 87.4(6) 2_666 1_656 ?
W1 O2 W10 144.4(11) . . ?
W1 O2 Cs11 109.2(8) . 1_656 ?
W10 O2 Cs11 100.8(7) . 1_656 ?
W1 O2 Cs6 89.5(5) . . ?
W10 O2 Cs6 94.6(5) . . ?
Cs11 O2 Cs6 51.4(4) 1_656 . ?
W1 O3 W5 154.0(9) . . ?
W1 O3 Cs8 104.3(7) . 2_666 ?
W5 O3 Cs8 95.8(6) . 2_666 ?
W3 O4 W1 119.9(8) . . ?
W3 O4 Cs3 120.2(7) . . ?
W1 O4 Cs3 96.4(8) . . ?
W2 O5 W1 117.4(9) . . ?
W2 O5 Cs6 127.5(6) . . ?
W1 O5 Cs6 94.0(7) . . ?
W2 O5 Cs3 126.2(8) . . ?
W1 O5 Cs3 88.4(5) . . ?
Cs6 O5 Cs3 93.1(5) . . ?
Si1 O6 W3 128.8(10) . . ?
Si1 O6 W1 120.5(8) . . ?
W3 O6 W1 93.3(6) . . ?
Si1 O6 W2 124.7(8) . . ?
W3 O6 W2 89.7(5) . . ?
W1 O6 W2 89.0(7) . . ?
W2 O7 Cs4 139.4(11) . 2_565 ?
W2 O8 W10 145.5(9) . . ?
W2 O9 W3 118.9(8) . . ?
W2 O10 W8 143.6(9) . . ?
W2 O10 Cs7 122.9(8) . . ?
W8 O10 Cs7 93.5(7) . . ?
W3 O11 Cs5 112.8(8) . . ?
W3 O11 Cs4 149.2(9) . . ?
Cs5 O11 Cs4 97.9(5) . . ?
W3 O11 Cs9 98.9(10) . . ?
Cs5 O11 Cs9 84.2(6) . . ?
Cs4 O11 Cs9 85.2(5) . . ?
W3 O11 Cs12 89.2(9) . . ?
Cs5 O11 Cs12 46.4(4) . . ?
Cs4 O11 Cs12 114.5(7) . . ?
Cs9 O11 Cs12 47.2(4) . . ?
W3 O12 W8 147.1(10) . . ?
W3 O12 Cs9 109.6(7) . . ?
W8 O12 Cs9 94.3(7) . . ?
W3 O12 Cs12 95.2(7) . . ?
W8 O12 Cs12 117.5(9) . . ?
Cs9 O12 Cs12 51.9(4) . . ?
W3 O13 W6 155.3(10) . . ?
W3 O13 Cs12 92.1(7) . . ?
W6 O13 Cs12 86.0(8) . . ?
W3 O13 Cs5 96.5(6) . . ?
W6 O13 Cs5 99.5(6) . . ?
Cs12 O13 Cs5 45.5(4) . . ?
W4 O14 Cs5 133.2(8) . 2_566 ?
W4 O14 Cs12 112.7(8) . 2_566 ?
Cs5 O14 Cs12 50.6(6) 2_566 2_566 ?
W4 O15 W6 118.4(8) . . ?
W4 O15 Cs12 96.8(7) . 2_566 ?
W6 O15 Cs12 144.4(8) . 2_566 ?
W4 O15 Cs8 107.0(7) . . ?
W6 O15 Cs8 96.6(6) . . ?
Cs12 O15 Cs8 65.9(5) 2_566 . ?
W5 O16 W4 119.3(8) . . ?
W5 O16 Cs2 96.0(7) . 1_656 ?
W4 O16 Cs2 125.9(7) . 1_656 ?
W5 O16 Cs8 92.8(5) . . ?
W4 O16 Cs8 120.6(7) . . ?
Cs2 O16 Cs8 94.6(4) 1_656 . ?
W4 O17 W9 147.4(10) . . ?
W4 O18 W7 147.0(9) . . ?
W4 O18 Cs10 124.6(6) . 1_556 ?
W7 O18 Cs10 88.3(6) . 1_556 ?
Si1 O19 W6 129.7(9) . . ?
Si1 O19 W5 121.6(10) . . ?
W6 O19 W5 92.5(5) . . ?
Si1 O19 W4 124.5(8) . . ?
W6 O19 W4 88.8(6) . . ?
W5 O19 W4 88.0(5) . . ?
W5 O20 Cs8 112.0(7) . 2_666 ?
W5 O20 Cs2 93.6(7) . 1_656 ?
Cs8 O20 Cs2 133.8(7) 2_666 1_656 ?
W5 O20 Cs8 94.0(8) . . ?
Cs8 O20 Cs8 124.1(5) 2_666 . ?
Cs2 O20 Cs8 89.7(4) 1_656 . ?
W5 O21 W9 146.3(10) . . ?
W5 O21 Cs2 89.9(6) . 1_656 ?
W9 O21 Cs2 93.4(5) . 1_656 ?
W5 O22 W6 122.0(8) . . ?
W5 O22 Cs8 96.2(6) . . ?
W6 O22 Cs8 111.1(8) . . ?
W6 O23 Cs5 113.8(8) . . ?
W6 O23 Cs12 92.0(7) . . ?
Cs5 O23 Cs12 47.6(5) . . ?
W6 O24 W7 148.7(10) . . ?
W6 O24 Cs12 93.7(8) . . ?
W7 O24 Cs12 117.6(9) . . ?
W7 O25 Cs8 128.5(12) . 2_566 ?
W7 O26 Cr2 114.3(9) . . ?
W7 O26 Cs10 117.1(7) . 1_556 ?
Cr2 O26 Cs10 108.0(7) . 1_556 ?
W7 O26 Cs11 105.5(7) . 1_556 ?
Cr2 O26 Cs11 99.3(7) . 1_556 ?
Cs10 O26 Cs11 111.2(6) 1_556 1_556 ?
W7 O27 W8 121.7(10) . . ?
W7 O27 Cs11 101.4(8) . 1_556 ?
W8 O27 Cs11 92.7(7) . 1_556 ?
W7 O27 Cs12 101.1(7) . . ?
W8 O27 Cs12 107.4(8) . . ?
Cs11 O27 Cs12 135.1(7) 1_556 . ?
Si1 O28 Cr2 129.8(9) . . ?
Si1 O28 W8 125.3(9) . . ?
Cr2 O28 W8 89.4(6) . . ?
Si1 O28 W7 123.6(8) . . ?
Cr2 O28 W7 89.0(7) . . ?
W8 O28 W7 86.9(6) . . ?
W8 O29 Cs9 105.3(9) . . ?
W8 O30 Cr2 112.8(8) . . ?
W8 O30 Cs11 104.3(8) . 1_556 ?
Cr2 O30 Cs11 108.4(8) . 1_556 ?
W8 O30 Cs7 112.9(8) . . ?
Cr2 O30 Cs7 107.9(7) . . ?
Cs11 O30 Cs7 110.5(6) 1_556 . ?
W9 O31 Cs2 117.4(7) . 1_656 ?
W9 O32 Cr3 147.4(10) . . ?
W9 O32 Cs1 110.5(8) . 2_455 ?
Cr3 O32 Cs1 101.5(6) . 2_455 ?
W10 O33 W9 115.8(8) . . ?
W10 O33 Cs1 97.3(5) . 2_455 ?
W9 O33 Cs1 98.7(6) . 2_455 ?
Si1 O34 W9 130.3(9) . . ?
Si1 O34 W10 126.3(9) . . ?
W9 O34 W10 95.8(6) . . ?
W10 O35 Cs6 117.0(9) . . ?
W10 O35 Cs11 106.3(8) . 1_656 ?
Cs6 O35 Cs11 54.1(5) . 1_656 ?
W10 O36 Cr1 148.1(9) . . ?
W10 O36 Cs1 111.0(7) . 2_455 ?
Cr1 O36 Cs1 100.3(5) . 2_455 ?
W11 O37 Cs4 114.9(8) . 2_465 ?
W11 O37 Cs5 114.8(9) . 2_465 ?
Cs4 O37 Cs5 101.5(6) 2_465 2_465 ?
W11 O38 W20 145.1(9) . . ?
W11 O38 Cs1 98.6(7) . . ?
W20 O38 Cs1 113.3(6) . . ?
W11 O39 W16 148.2(9) . . ?
W11 O39 Cs1 98.2(6) . . ?
W16 O39 Cs1 110.2(6) . . ?
W11 O40 W12 116.9(8) . . ?
W11 O40 Cs9 114.6(7) . 2_465 ?
W12 O40 Cs9 97.2(6) . 2_465 ?
W11 O40 Cs12 135.9(9) . 2_465 ?
W12 O40 Cs12 107.1(8) . 2_465 ?
Cs9 O40 Cs12 53.6(4) 2_465 2_465 ?
W11 O40 Cs5 94.8(6) . 2_465 ?
W12 O40 Cs5 144.6(7) . 2_465 ?
Cs9 O40 Cs5 82.1(4) 2_465 2_465 ?
Cs12 O40 Cs5 45.0(5) 2_465 2_465 ?
W13 O41 W11 116.5(10) . . ?
W13 O41 Cs9 98.5(6) . 2_465 ?
W11 O41 Cs9 104.2(7) . 2_465 ?
W13 O41 Cs4 148.9(9) . 2_465 ?
W11 O41 Cs4 91.7(6) . 2_465 ?
Cs9 O41 Cs4 85.9(4) 2_465 2_465 ?
Si2 O42 W12 124.0(10) . . ?
Si2 O42 W13 122.5(9) . . ?
W12 O42 W13 96.0(6) . . ?
Si2 O42 W11 125.3(9) . . ?
W12 O42 W11 90.4(6) . . ?
W13 O42 W11 89.1(6) . . ?
W12 O43 Cs8 178.3(10) . 1_454 ?
W12 O43 Cs12 104.7(11) . 2_465 ?
Cs8 O43 Cs12 75.4(6) 1_454 2_465 ?
W12 O43 Cs9 84.1(8) . 2_465 ?
Cs8 O43 Cs9 97.1(5) 1_454 2_465 ?
Cs12 O43 Cs9 47.1(4) 2_465 2_465 ?
W12 O43 Cs2 85.1(7) . . ?
Cs8 O43 Cs2 93.4(5) 1_454 . ?
Cs12 O43 Cs2 123.2(6) 2_465 . ?
Cs9 O43 Cs2 162.3(7) 2_465 . ?
W12 O44 W20 145.5(8) . . ?
W12 O44 Cs2 105.3(6) . . ?
W20 O44 Cs2 108.6(6) . . ?
W12 O45 W14 155.9(10) . . ?
W12 O45 Cs2 85.8(5) . . ?
W14 O45 Cs2 89.1(6) . . ?
W12 O45 Cs3 98.2(6) . 2_565 ?
W14 O45 Cs3 101.5(6) . 2_565 ?
Cs2 O45 Cs3 137.3(5) . 2_565 ?
W13 O46 W12 121.0(7) . . ?
W13 O46 Cs9 105.9(8) . 2_465 ?
W12 O46 Cs9 98.2(7) . 2_465 ?
W13 O46 Cs3 104.7(7) . 2_565 ?
W12 O46 Cs3 114.3(8) . 2_565 ?
Cs9 O46 Cs3 112.4(5) 2_465 2_565 ?
W13 O47 Cs3 174.2(9) . 1_455 ?
W13 O47 Cs6 87.0(7) . 1_455 ?
Cs3 O47 Cs6 87.3(4) 1_455 1_455 ?
W13 O48 W16 144.9(9) . . ?
W13 O48 Cs6 104.9(6) . 1_455 ?
W16 O48 Cs6 109.9(6) . 1_455 ?
W18 O49 W13 153.2(10) . . ?
W18 O49 Cs3 103.9(7) . 2_565 ?
W13 O49 Cs3 101.9(6) . 2_565 ?
W18 O49 Cs6 85.9(6) . 1_455 ?
W13 O49 Cs6 85.2(6) . 1_455 ?
Cs3 O49 Cs6 125.5(5) 2_565 1_455 ?
W14 O50 Cs5 148.7(11) . 2_565 ?
W14 O51 W19 143.0(8) . . ?
W14 O51 Cs2 106.2(6) . . ?
W19 O51 Cs2 110.2(6) . . ?
W14 O52 W17 119.2(9) . . ?
W14 O52 Cs4 93.8(6) . 2_565 ?
W17 O52 Cs4 104.3(6) . 2_565 ?
W14 O53 W18 119.4(7) . . ?
W14 O53 Cs4 115.1(8) . 2_565 ?
W18 O53 Cs4 99.9(6) . 2_565 ?
W14 O53 Cs3 113.6(7) . 2_565 ?
W18 O53 Cs3 101.5(7) . 2_565 ?
Cs4 O53 Cs3 105.2(4) 2_565 2_565 ?
Si2 O54 W18 122.6(9) . . ?
Si2 O54 W14 124.1(8) . . ?
W18 O54 W14 96.6(6) . . ?
Si2 O54 W17 124.6(8) . . ?
W18 O54 W17 90.0(6) . . ?
W14 O54 W17 89.5(6) . . ?
W15 O55 Cs7 112.1(8) . 2_455 ?
W15 O55 Cs7 95.9(6) . . ?
Cs7 O55 Cs7 128.0(6) 2_455 . ?
W15 O56 Cr1 141.3(9) . . ?
W15 O56 Cs7 113.3(6) . . ?
Cr1 O56 Cs7 101.0(5) . . ?
W15 O57 W17 147.8(10) 2_455 . ?
W16 O58 W15 115.5(9) . 2_455 ?
W16 O58 Cs6 107.3(6) . 1_455 ?
W15 O58 Cs6 108.6(7) 2_455 1_455 ?
W18 O59 W15 143.4(9) . 2_455 ?
W18 O59 Cs6 104.2(6) . 1_455 ?
W15 O59 Cs6 111.2(6) 2_455 1_455 ?
W18 O59 Cs7 93.2(6) . . ?
W15 O59 Cs7 90.1(5) 2_455 . ?
Cs6 O59 Cs7 98.5(4) 1_455 . ?
Si2 O60 W16 129.1(9) . . ?
Si2 O60 W15 127.5(10) . 2_455 ?
W16 O60 W15 95.4(6) . 2_455 ?
W16 O62 Cr1 141.4(10) . 2_455 ?
W16 O62 Cs1 110.3(6) . . ?
Cr1 O62 Cs1 94.0(5) 2_455 . ?
W17 O63 Cs1 143.1(9) . 1_655 ?
W17 O64 W18 118.5(9) . . ?
W17 O64 Cs7 116.5(7) . . ?
W18 O64 Cs7 103.6(7) . . ?
W17 O64 Cs4 120.5(7) . 2_565 ?
W18 O64 Cs4 91.9(5) . 2_565 ?
Cs7 O64 Cs4 101.8(4) . 2_565 ?
W19 O65 W17 149.8(10) . . ?
W18 O66 Cs4 93.2(9) . 2_565 ?
W18 O66 Cs7 89.2(7) . . ?
Cs4 O66 Cs7 89.6(5) 2_565 . ?
W19 O67 Cs10 100.0(7) . 2_454 ?
W19 O68 Cr3 142.1(9) . 2_455 ?
W19 O68 Cs10 109.6(7) . 2_454 ?
Cr3 O68 Cs10 105.4(6) 2_455 2_454 ?
W19 O69 W20 114.1(8) . . ?
W19 O69 Cs2 110.4(6) . . ?
W20 O69 Cs2 104.6(6) . . ?
Si2 O70 W20 128.9(9) . . ?
Si2 O70 W19 127.8(9) . . ?
W20 O70 W19 93.4(5) . . ?
W20 O72 Cr3 140.8(10) . 2_455 ?
W20 O72 Cs1 109.1(7) . . ?
Cr3 O72 Cs1 92.2(5) 2_455 . ?
Cr1 O73 Cr2 135.2(10) . . ?
Cr1 O73 Cs7 96.9(6) . . ?
Cr2 O73 Cs7 103.2(6) . . ?
Cr1 O74 Cr3 142.1(8) . . ?
Cr1 O74 Cs1 87.9(6) . 2_455 ?
Cr3 O74 Cs1 90.9(5) . 2_455 ?
Cr1 O75 Cs7 95.6(7) . . ?
Cr2 O76 Cr3 138.4(9) . . ?
Cr2 O76 Cs10 98.9(6) . 1_556 ?
Cr3 O76 Cs10 96.8(6) . 1_556 ?
Cr3 O78 Cs10 92.3(6) . 1_556 ?
Cs5 O4W Cs10 109.5(7) . 2_565 ?
Cs4 O6W Cs7 109.3(8) 2_465 1_455 ?
Cs10 O7W Cs11 98.0(11) . . ?
Cs3 O8W Cs9 107.2(14) 1_455 . ?
Cs3 O8W Cs6 96.6(14) 1_455 1_455 ?
Cs9 O8W Cs6 122.4(15) . 1_455 ?
Cs2 O10W Cs5 123.2(16) 1_556 2_566 ?
Cs2 O10W Cs10 100.8(12) 1_556 1_556 ?
Cs5 O10W Cs10 94.1(12) 2_566 1_556 ?
Cs2 O11W Cs8 94.8(5) . 1_454 ?
Cs11 O12W Cs10 108.8(18) . . ?
O36 Cs1 O9W 152.7(10) 2_455 1_455 ?
O36 Cs1 O32 59.2(4) 2_455 2_455 ?
O9W Cs1 O32 113.3(10) 1_455 2_455 ?
O36 Cs1 O39 98.6(4) 2_455 . ?
O9W Cs1 O39 106.5(9) 1_455 . ?
O32 Cs1 O39 121.6(5) 2_455 . ?
O36 Cs1 O38 122.5(5) 2_455 . ?
O9W Cs1 O38 83.1(10) 1_455 . ?
O32 Cs1 O38 95.3(5) 2_455 . ?
O39 Cs1 O38 49.0(4) . . ?
O36 Cs1 O62 50.8(4) 2_455 . ?
O9W Cs1 O62 151.4(9) 1_455 . ?
O32 Cs1 O62 93.7(4) 2_455 . ?
O39 Cs1 O62 47.9(4) . . ?
O38 Cs1 O62 85.4(4) . . ?
O36 Cs1 O33 48.6(4) 2_455 2_455 ?
O9W Cs1 O33 105.5(9) 1_455 2_455 ?
O32 Cs1 O33 48.3(4) 2_455 2_455 ?
O39 Cs1 O33 147.2(4) . 2_455 ?
O38 Cs1 O33 143.4(4) . 2_455 ?
O62 Cs1 O33 99.3(4) . 2_455 ?
O36 Cs1 O63 107.4(5) 2_455 1_455 ?
O9W Cs1 O63 61.3(10) 1_455 1_455 ?
O32 Cs1 O63 143.0(5) 2_455 1_455 ?
O39 Cs1 O63 93.2(5) . 1_455 ?
O38 Cs1 O63 118.6(5) . 1_455 ?
O62 Cs1 O63 102.6(4) . 1_455 ?
O33 Cs1 O63 95.9(5) 2_455 1_455 ?
O36 Cs1 O72 93.3(4) 2_455 . ?
O9W Cs1 O72 99.4(10) 1_455 . ?
O32 Cs1 O72 48.6(4) 2_455 . ?
O39 Cs1 O72 85.1(4) . . ?
O38 Cs1 O72 46.9(4) . . ?
O62 Cs1 O72 91.6(4) . . ?
O33 Cs1 O72 96.6(4) 2_455 . ?
O63 Cs1 O72 159.3(4) 1_455 . ?
O36 Cs1 O74 50.7(4) 2_455 2_455 ?
O9W Cs1 O74 147.6(10) 1_455 2_455 ?
O32 Cs1 O74 49.7(4) 2_455 2_455 ?
O39 Cs1 O74 73.8(4) . 2_455 ?
O38 Cs1 O74 73.0(4) . 2_455 ?
O62 Cs1 O74 48.9(4) . 2_455 ?
O33 Cs1 O74 82.9(4) 2_455 2_455 ?
O63 Cs1 O74 150.3(4) 1_455 2_455 ?
O72 Cs1 O74 48.3(4) . 2_455 ?
O36 Cs1 W11 124.0(3) 2_455 . ?
O9W Cs1 W11 83.1(9) 1_455 . ?
O32 Cs1 W11 120.6(3) 2_455 . ?
O39 Cs1 W11 28.3(3) . . ?
O38 Cs1 W11 27.4(3) . . ?
O62 Cs1 W11 74.9(3) . . ?
O33 Cs1 W11 167.9(3) 2_455 . ?
O63 Cs1 W11 95.8(4) 1_455 . ?
O72 Cs1 W11 73.3(3) . . ?
O74 Cs1 W11 85.3(2) 2_455 . ?
O36 Cs1 Cr1 28.8(3) 2_455 2_455 ?
O9W Cs1 Cr1 177.1(10) 1_455 2_455 ?
O32 Cs1 Cr1 64.8(3) 2_455 2_455 ?
O39 Cs1 Cr1 73.3(3) . 2_455 ?
O38 Cs1 Cr1 94.7(3) . 2_455 ?
O62 Cs1 Cr1 29.7(3) . 2_455 ?
O33 Cs1 Cr1 75.1(3) 2_455 2_455 ?
O63 Cs1 Cr1 121.6(3) 1_455 2_455 ?
O72 Cs1 Cr1 77.7(3) . 2_455 ?
O74 Cs1 Cr1 29.4(3) 2_455 2_455 ?
W11 Cs1 Cr1 95.90(7) . 2_455 ?
O11W Cs2 O44 101.9(5) . . ?
O11W Cs2 O31 154.7(5) . 1_454 ?
O44 Cs2 O31 99.7(4) . 1_454 ?
O11W Cs2 O51 94.1(4) . . ?
O44 Cs2 O51 59.9(4) . . ?
O31 Cs2 O51 108.3(4) 1_454 . ?
O11W Cs2 O10W 57.4(9) . 1_554 ?
O44 Cs2 O10W 145.9(9) . 1_554 ?
O31 Cs2 O10W 108.5(9) 1_454 1_554 ?
O51 Cs2 O10W 92.5(9) . 1_554 ?
O11W Cs2 O16 90.1(4) . 1_454 ?
O44 Cs2 O16 84.6(4) . 1_454 ?
O31 Cs2 O16 78.8(4) 1_454 1_454 ?
O51 Cs2 O16 144.4(4) . 1_454 ?
O10W Cs2 O16 119.0(9) 1_554 1_454 ?
O11W Cs2 O69 140.4(4) . . ?
O44 Cs2 O69 50.8(4) . . ?
O31 Cs2 O69 64.8(4) 1_454 . ?
O51 Cs2 O69 49.1(4) . . ?
O10W Cs2 O69 126.6(9) 1_554 . ?
O16 Cs2 O69 111.5(4) 1_454 . ?
O11W Cs2 O20 60.3(4) . 1_454 ?
O44 Cs2 O20 125.5(5) . 1_454 ?
O31 Cs2 O20 96.1(4) 1_454 1_454 ?
O51 Cs2 O20 154.1(4) . 1_454 ?
O10W Cs2 O20 70.9(9) 1_554 1_454 ?
O16 Cs2 O20 48.2(5) 1_454 1_454 ?
O69 Cs2 O20 156.4(4) . 1_454 ?
O11W Cs2 O21 107.7(4) . 1_454 ?
O44 Cs2 O21 119.1(4) . 1_454 ?
O31 Cs2 O21 49.1(4) 1_454 1_454 ?
O51 Cs2 O21 157.4(4) . 1_454 ?
O10W Cs2 O21 94.2(9) 1_554 1_454 ?
O16 Cs2 O21 44.5(4) 1_454 1_454 ?
O69 Cs2 O21 110.9(4) . 1_454 ?
O20 Cs2 O21 47.4(3) 1_454 1_454 ?
O11W Cs2 O45 63.1(4) . . ?
O44 Cs2 O45 46.2(4) . . ?
O31 Cs2 O45 142.0(4) 1_454 . ?
O51 Cs2 O45 45.3(4) . . ?
O10W Cs2 O45 100.5(9) 1_554 . ?
O16 Cs2 O45 108.1(4) 1_454 . ?
O69 Cs2 O45 78.4(4) . . ?
O20 Cs2 O45 116.6(4) 1_454 . ?
O21 Cs2 O45 152.5(4) 1_454 . ?
O11W Cs2 O43 59.9(5) . . ?
O44 Cs2 O43 48.0(4) . . ?
O31 Cs2 O43 131.2(5) 1_454 . ?
O51 Cs2 O43 87.0(4) . . ?
O10W Cs2 O43 117.1(9) 1_554 . ?
O16 Cs2 O43 64.7(4) 1_454 . ?
O69 Cs2 O43 98.7(4) . . ?
O20 Cs2 O43 83.4(4) 1_454 . ?
O21 Cs2 O43 108.9(4) 1_454 . ?
O45 Cs2 O43 43.7(4) . . ?
O11W Cs2 W5 83.5(3) . 1_454 ?
O44 Cs2 W5 113.6(3) . 1_454 ?
O31 Cs2 W5 75.8(3) 1_454 1_454 ?
O51 Cs2 W5 172.5(3) . 1_454 ?
O10W Cs2 W5 92.2(9) 1_554 1_454 ?
O16 Cs2 W5 29.0(3) 1_454 1_454 ?
O69 Cs2 W5 130.9(3) . 1_454 ?
O20 Cs2 W5 25.6(3) 1_454 1_454 ?
O21 Cs2 W5 27.6(2) 1_454 1_454 ?
O45 Cs2 W5 127.9(3) . 1_454 ?
O43 Cs2 W5 85.6(3) . 1_454 ?
O4 Cs3 O46 113.3(5) . 2_565 ?
O4 Cs3 O8W 114.6(10) . 1_655 ?
O46 Cs3 O8W 66.2(9) 2_565 1_655 ?
O4 Cs3 O47 114.8(4) . 1_655 ?
O46 Cs3 O47 117.4(5) 2_565 1_655 ?
O8W Cs3 O47 58.8(9) 1_655 1_655 ?
O4 Cs3 O49 134.6(4) . 2_565 ?
O46 Cs3 O49 48.0(4) 2_565 2_565 ?
O8W Cs3 O49 95.4(10) 1_655 2_565 ?
O47 Cs3 O49 109.7(5) 1_655 2_565 ?
O4 Cs3 O53 91.1(5) . 2_565 ?
O46 Cs3 O53 78.2(4) 2_565 2_565 ?
O8W Cs3 O53 141.9(9) 1_655 2_565 ?
O47 Cs3 O53 136.3(4) 1_655 2_565 ?
O49 Cs3 O53 48.5(5) 2_565 2_565 ?
O4 Cs3 O1 50.9(5) . . ?
O46 Cs3 O1 85.7(4) 2_565 . ?
O8W Cs3 O1 64.4(9) 1_655 . ?
O47 Cs3 O1 95.3(5) 1_655 . ?
O49 Cs3 O1 133.4(4) 2_565 . ?
O53 Cs3 O1 127.6(5) 2_565 . ?
O4 Cs3 O5 47.6(4) . . ?
O46 Cs3 O5 133.5(4) 2_565 . ?
O8W Cs3 O5 84.0(9) 1_655 . ?
O47 Cs3 O5 68.0(4) 1_655 . ?
O49 Cs3 O5 177.5(4) 2_565 . ?
O53 Cs3 O5 132.6(4) 2_565 . ?
O1 Cs3 O5 48.4(4) . . ?
O4 Cs3 O45 80.6(4) . 2_565 ?
O46 Cs3 O45 46.1(5) 2_565 2_565 ?
O8W Cs3 O45 108.9(9) 1_655 2_565 ?
O47 Cs3 O45 162.8(5) 1_655 2_565 ?
O49 Cs3 O45 57.0(4) 2_565 2_565 ?
O53 Cs3 O45 45.4(4) 2_565 2_565 ?
O1 Cs3 O45 88.7(4) . 2_565 ?
O5 Cs3 O45 125.4(4) . 2_565 ?
O4 Cs3 W1 30.3(4) . . ?
O46 Cs3 W1 108.5(3) 2_565 . ?
O8W Cs3 W1 85.0(9) 1_655 . ?
O47 Cs3 W1 94.5(3) 1_655 . ?
O49 Cs3 W1 152.0(3) 2_565 . ?
O53 Cs3 W1 120.2(3) 2_565 . ?
O1 Cs3 W1 25.6(3) . . ?
O5 Cs3 W1 30.4(3) . . ?
O45 Cs3 W1 96.2(3) 2_565 . ?
O4 Cs3 W13 138.1(3) . 2_565 ?
O46 Cs3 W13 27.1(3) 2_565 2_565 ?
O8W Cs3 W13 70.0(9) 1_655 2_565 ?
O47 Cs3 W13 103.0(4) 1_655 2_565 ?
O49 Cs3 W13 27.3(3) 2_565 2_565 ?
O53 Cs3 W13 72.1(3) 2_565 2_565 ?
O1 Cs3 W13 110.5(3) . 2_565 ?
O5 Cs3 W13 153.0(3) . 2_565 ?
O45 Cs3 W13 60.1(3) 2_565 2_565 ?
W1 Cs3 W13 134.84(8) . 2_565 ?
O4 Cs3 W18 118.4(4) . 2_565 ?
O46 Cs3 W18 70.2(3) 2_565 2_565 ?
O8W Cs3 W18 120.8(9) 1_655 2_565 ?
O47 Cs3 W18 115.3(3) 1_655 2_565 ?
O49 Cs3 W18 26.2(3) 2_565 2_565 ?
O53 Cs3 W18 27.4(3) 2_565 2_565 ?
O1 Cs3 W18 147.1(3) . 2_565 ?
O5 Cs3 W18 153.6(3) . 2_565 ?
O45 Cs3 W18 58.5(3) 2_565 2_565 ?
W1 Cs3 W18 147.41(8) . 2_565 ?
W13 Cs3 W18 53.38(4) 2_565 2_565 ?
O6W Cs4 O37 75.6(7) 2_465 2_465 ?
O6W Cs4 O53 99.4(6) 2_465 2_565 ?
O37 Cs4 O53 102.4(5) 2_465 2_565 ?
O6W Cs4 O7 57.5(6) 2_465 2_565 ?
O37 Cs4 O7 101.8(5) 2_465 2_565 ?
O53 Cs4 O7 140.3(5) 2_565 2_565 ?
O6W Cs4 O11 151.6(6) 2_465 . ?
O37 Cs4 O11 78.2(5) 2_465 . ?
O53 Cs4 O11 75.7(6) 2_565 . ?
O7 Cs4 O11 140.3(6) 2_565 . ?
O6W Cs4 O64 52.6(6) 2_465 2_565 ?
O37 Cs4 O64 94.6(5) 2_465 2_565 ?
O53 Cs4 O64 47.2(4) 2_565 2_565 ?
O7 Cs4 O64 99.9(5) 2_565 2_565 ?
O11 Cs4 O64 119.8(5) . 2_565 ?
O6W Cs4 O66 81.9(6) 2_465 2_565 ?
O37 Cs4 O66 140.2(5) 2_465 2_565 ?
O53 Cs4 O66 49.4(4) 2_565 2_565 ?
O7 Cs4 O66 92.8(5) 2_565 2_565 ?
O11 Cs4 O66 112.6(6) . 2_565 ?
O64 Cs4 O66 46.1(4) 2_565 2_565 ?
O6W Cs4 O41 81.4(6) 2_465 2_465 ?
O37 Cs4 O41 50.2(4) 2_465 2_465 ?
O53 Cs4 O41 151.8(5) 2_565 2_465 ?
O7 Cs4 O41 63.1(5) 2_565 2_465 ?
O11 Cs4 O41 90.2(6) . 2_465 ?
O64 Cs4 O41 129.8(4) 2_565 2_465 ?
O66 Cs4 O41 155.6(4) 2_565 2_465 ?
O6W Cs4 O52 72.3(6) 2_465 2_565 ?
O37 Cs4 O52 62.9(4) 2_465 2_565 ?
O53 Cs4 O52 43.7(4) 2_565 2_565 ?
O7 Cs4 O52 129.8(4) 2_565 2_565 ?
O11 Cs4 O52 86.2(5) . 2_565 ?
O64 Cs4 O52 41.5(4) 2_565 2_565 ?
O66 Cs4 O52 79.2(4) 2_565 2_565 ?
O41 Cs4 O52 112.2(4) 2_465 2_565 ?
O6W Cs4 W18 79.1(5) 2_465 2_565 ?
O37 Cs4 W18 116.6(4) 2_465 2_565 ?
O53 Cs4 W18 29.0(3) 2_565 2_565 ?
O7 Cs4 W18 111.3(4) 2_565 2_565 ?
O11 Cs4 W18 103.4(5) . 2_565 ?
O64 Cs4 W18 29.3(3) 2_565 2_565 ?
O66 Cs4 W18 25.4(3) 2_565 2_565 ?
O41 Cs4 W18 159.0(3) 2_465 2_565 ?
O52 Cs4 W18 54.1(3) 2_565 2_565 ?
O6W Cs4 W11 73.0(5) 2_465 2_465 ?
O37 Cs4 W11 22.2(4) 2_465 2_465 ?
O53 Cs4 W11 124.6(3) 2_565 2_465 ?
O7 Cs4 W11 82.2(4) 2_565 2_465 ?
O11 Cs4 W11 86.7(4) . 2_465 ?
O64 Cs4 W11 108.4(3) 2_565 2_465 ?
O66 Cs4 W11 153.0(3) 2_565 2_465 ?
O41 Cs4 W11 28.6(3) 2_465 2_465 ?
O52 Cs4 W11 83.7(3) 2_565 2_465 ?
W18 Cs4 W11 134.96(7) 2_565 2_465 ?
O6W Cs4 W14 95.8(5) 2_465 2_565 ?
O37 Cs4 W14 78.6(4) 2_465 2_565 ?
O53 Cs4 W14 24.0(3) 2_565 2_565 ?
O7 Cs4 W14 151.4(4) 2_565 2_565 ?
O11 Cs4 W14 68.2(4) . 2_565 ?
O64 Cs4 W14 51.9(3) 2_565 2_565 ?
O66 Cs4 W14 71.5(3) 2_565 2_565 ?
O41 Cs4 W14 127.9(3) 2_465 2_565 ?
O52 Cs4 W14 25.8(3) 2_565 2_565 ?
W18 Cs4 W14 47.57(4) 2_565 2_565 ?
W11 Cs4 W14 100.76(6) 2_465 2_565 ?
Cs12 Cs5 O4W 124.1(5) . . ?
Cs12 Cs5 O50 136.3(5) . 2_565 ?
O4W Cs5 O50 98.3(6) . 2_565 ?
Cs12 Cs5 O14 65.6(5) . 2_566 ?
O4W Cs5 O14 61.1(5) . 2_566 ?
O50 Cs5 O14 157.9(5) 2_565 2_566 ?
Cs12 Cs5 O11 75.5(6) . . ?
O4W Cs5 O11 147.4(6) . . ?
O50 Cs5 O11 61.9(6) 2_565 . ?
O14 Cs5 O11 139.9(6) 2_566 . ?
Cs12 Cs5 O10W 123.3(9) . 2_566 ?
O4W Cs5 O10W 82.5(10) . 2_566 ?
O50 Cs5 O10W 67.1(10) 2_565 2_566 ?
O14 Cs5 O10W 100.3(10) 2_566 2_566 ?
O11 Cs5 O10W 109.3(10) . 2_566 ?
Cs12 Cs5 O37 99.8(5) . 2_465 ?
O4W Cs5 O37 72.5(6) . 2_465 ?
O50 Cs5 O37 82.2(5) 2_565 2_465 ?
O14 Cs5 O37 97.7(5) 2_566 2_465 ?
O11 Cs5 O37 78.9(5) . 2_465 ?
O10W Cs5 O37 136.9(9) 2_566 2_465 ?
Cs12 Cs5 O23 67.6(5) . . ?
O4W Cs5 O23 114.4(6) . . ?
O50 Cs5 O23 106.5(5) 2_565 . ?
O14 Cs5 O23 77.9(5) 2_566 . ?
O11 Cs5 O23 96.8(5) . . ?
O10W Cs5 O23 55.8(9) 2_566 . ?
O37 Cs5 O23 167.3(5) 2_465 . ?
Cs12 Cs5 O13 65.9(4) . . ?
O4W Cs5 O13 157.6(6) . . ?
O50 Cs5 O13 78.7(5) 2_565 . ?
O14 Cs5 O13 116.9(4) 2_566 . ?
O11 Cs5 O13 49.6(4) . . ?
O10W Cs5 O13 75.8(9) 2_566 . ?
O37 Cs5 O13 128.2(4) 2_465 . ?
O23 Cs5 O13 47.4(4) . . ?
Cs12 Cs5 O40 58.0(4) . 2_465 ?
O4W Cs5 O40 83.2(5) . 2_465 ?
O50 Cs5 O40 126.1(4) 2_565 2_465 ?
O14 Cs5 O40 63.0(4) 2_566 2_465 ?
O11 Cs5 O40 88.5(6) . 2_465 ?
O10W Cs5 O40 162.0(9) 2_566 2_465 ?
O37 Cs5 O40 46.6(4) 2_465 2_465 ?
O23 Cs5 O40 121.9(4) . 2_465 ?
O13 Cs5 O40 116.7(4) . 2_465 ?
Cs12 Cs5 W3 67.1(3) . . ?
O4W Cs5 W3 167.6(5) . . ?
O50 Cs5 W3 69.8(4) 2_565 . ?
O14 Cs5 W3 131.2(3) 2_566 . ?
O11 Cs5 W3 23.0(3) . . ?
O10W Cs5 W3 95.6(9) 2_566 . ?
O37 Cs5 W3 101.5(3) 2_465 . ?
O23 Cs5 W3 73.7(3) . . ?
O13 Cs5 W3 26.8(3) . . ?
O40 Cs5 W3 100.7(3) 2_465 . ?
Cs12 Cs5 W6 61.7(3) . . ?
O4W Cs5 W6 135.4(5) . . ?
O50 Cs5 W6 96.5(4) 2_565 . ?
O14 Cs5 W6 93.9(3) 2_566 . ?
O11 Cs5 W6 75.4(3) . . ?
O10W Cs5 W6 65.3(9) 2_566 . ?
O37 Cs5 W6 151.4(3) 2_465 . ?
O23 Cs5 W6 21.3(3) . . ?
O13 Cs5 W6 26.4(3) . . ?
O40 Cs5 W6 119.7(2) 2_465 . ?
W3 Cs5 W6 52.43(4) . . ?
Cs11 Cs6 O35 64.7(5) 1_656 . ?
Cs11 Cs6 O48 159.2(5) 1_656 1_655 ?
O35 Cs6 O48 96.4(5) . 1_655 ?
Cs11 Cs6 O59 115.2(4) 1_656 1_655 ?
O35 Cs6 O59 104.6(4) . 1_655 ?
O48 Cs6 O59 58.8(4) 1_655 1_655 ?
Cs11 Cs6 O5 101.2(5) 1_656 . ?
O35 Cs6 O5 78.5(5) . . ?
O48 Cs6 O5 82.5(4) 1_655 . ?
O59 Cs6 O5 141.3(4) 1_655 . ?
Cs11 Cs6 O8W 104.8(9) 1_656 1_655 ?
O35 Cs6 O8W 158.8(10) . 1_655 ?
O48 Cs6 O8W 95.9(9) 1_655 1_655 ?
O59 Cs6 O8W 96.5(9) 1_655 1_655 ?
O5 Cs6 O8W 86.1(10) . 1_655 ?
Cs11 Cs6 O58 111.7(5) 1_656 1_655 ?
O35 Cs6 O58 62.4(4) . 1_655 ?
O48 Cs6 O58 48.3(4) 1_655 1_655 ?
O59 Cs6 O58 48.1(4) 1_655 1_655 ?
O5 Cs6 O58 107.1(5) . 1_655 ?
O8W Cs6 O58 137.3(9) 1_655 1_655 ?
Cs11 Cs6 O1 67.8(5) 1_656 . ?
O35 Cs6 O1 95.8(4) . . ?
O48 Cs6 O1 125.9(5) 1_655 . ?
O59 Cs6 O1 158.6(4) 1_655 . ?
O5 Cs6 O1 49.2(5) . . ?
O8W Cs6 O1 63.0(9) 1_655 . ?
O58 Cs6 O1 152.7(5) 1_655 . ?
Cs11 Cs6 O2 57.8(5) 1_656 . ?
O35 Cs6 O2 48.3(4) . . ?
O48 Cs6 O2 117.1(4) 1_655 . ?
O59 Cs6 O2 152.8(4) 1_655 . ?
O5 Cs6 O2 46.1(4) . . ?
O8W Cs6 O2 110.6(9) 1_655 . ?
O58 Cs6 O2 107.3(4) 1_655 . ?
O1 Cs6 O2 47.9(4) . . ?
Cs11 Cs6 O49 147.3(5) 1_656 1_655 ?
O35 Cs6 O49 137.9(4) . 1_655 ?
O48 Cs6 O49 45.1(4) 1_655 1_655 ?
O59 Cs6 O49 46.0(4) 1_655 1_655 ?
O5 Cs6 O49 106.4(4) . 1_655 ?
O8W Cs6 O49 60.6(9) 1_655 1_655 ?
O58 Cs6 O49 76.7(4) 1_655 1_655 ?
O1 Cs6 O49 119.4(4) . 1_655 ?
O2 Cs6 O49 152.4(4) . 1_655 ?
Cs11 Cs6 O47 152.1(5) 1_656 1_655 ?
O35 Cs6 O47 128.7(5) . 1_655 ?
O48 Cs6 O47 47.3(4) 1_655 1_655 ?
O59 Cs6 O47 86.8(4) 1_655 1_655 ?
O5 Cs6 O47 64.0(5) . 1_655 ?
O8W Cs6 O47 53.2(9) 1_655 1_655 ?
O58 Cs6 O47 95.6(4) 1_655 1_655 ?
O1 Cs6 O47 85.5(5) . 1_655 ?
O2 Cs6 O47 109.9(4) . 1_655 ?
O49 Cs6 O47 42.9(4) 1_655 1_655 ?
Cs11 Cs6 W1 72.5(3) 1_656 . ?
O35 Cs6 W1 75.2(4) . . ?
O48 Cs6 W1 112.8(3) 1_655 . ?
O59 Cs6 W1 171.6(3) 1_655 . ?
O5 Cs6 W1 30.3(3) . . ?
O8W Cs6 W1 84.2(9) 1_655 . ?
O58 Cs6 W1 127.1(4) 1_655 . ?
O1 Cs6 W1 25.6(3) . . ?
O2 Cs6 W1 28.0(3) . . ?
O49 Cs6 W1 129.0(3) 1_655 . ?
O47 Cs6 W1 87.0(3) 1_655 . ?
O55 Cs7 O56 87.8(4) 2_455 . ?
O55 Cs7 O30 104.7(5) 2_455 . ?
O56 Cs7 O30 91.5(4) . . ?
O55 Cs7 O64 83.1(4) 2_455 . ?
O56 Cs7 O64 142.6(4) . . ?
O30 Cs7 O64 125.9(4) . . ?
O55 Cs7 O6W 127.9(6) 2_455 1_655 ?
O56 Cs7 O6W 106.7(6) . 1_655 ?
O30 Cs7 O6W 124.0(7) . 1_655 ?
O64 Cs7 O6W 54.9(6) . 1_655 ?
O55 Cs7 O75 132.2(5) 2_455 . ?
O56 Cs7 O75 49.9(4) . . ?
O30 Cs7 O75 98.4(4) . . ?
O64 Cs7 O75 115.5(5) . . ?
O6W Cs7 O75 62.0(6) 1_655 . ?
O55 Cs7 O73 124.6(4) 2_455 . ?
O56 Cs7 O73 52.0(4) . . ?
O30 Cs7 O73 50.5(4) . . ?
O64 Cs7 O73 152.2(4) . . ?
O6W Cs7 O73 101.9(6) 1_655 . ?
O75 Cs7 O73 49.8(4) . . ?
O55 Cs7 O59 49.8(4) 2_455 . ?
O56 Cs7 O59 137.6(4) . . ?
O30 Cs7 O59 99.8(4) . . ?
O64 Cs7 O59 45.7(4) . . ?
O6W Cs7 O59 100.4(5) 1_655 . ?
O75 Cs7 O59 159.9(4) . . ?
O73 Cs7 O59 149.7(4) . . ?
O55 Cs7 O10 148.3(5) 2_455 . ?
O56 Cs7 O10 104.5(4) . . ?
O30 Cs7 O10 47.0(5) . . ?
O64 Cs7 O10 102.1(4) . . ?
O6W Cs7 O10 77.1(7) 1_655 . ?
O75 Cs7 O10 74.1(4) . . ?
O73 Cs7 O10 53.6(4) . . ?
O59 Cs7 O10 113.1(4) . . ?
O55 Cs7 O55 52.0(6) 2_455 . ?
O56 Cs7 O55 47.7(4) . . ?
O30 Cs7 O55 126.7(4) . . ?
O64 Cs7 O55 100.6(4) . . ?
O6W Cs7 O55 102.6(7) 1_655 . ?
O75 Cs7 O55 80.6(4) . . ?
O73 Cs7 O55 99.6(4) . . ?
O59 Cs7 O55 95.2(4) . . ?
O10 Cs7 O55 151.4(4) . . ?
O55 Cs7 O66 94.8(5) 2_455 . ?
O56 Cs7 O66 171.6(4) . . ?
O30 Cs7 O66 80.1(4) . . ?
O64 Cs7 O66 45.8(4) . . ?
O6W Cs7 O66 77.9(6) 1_655 . ?
O75 Cs7 O66 130.5(5) . . ?
O73 Cs7 O66 120.6(4) . . ?
O59 Cs7 O66 45.9(4) . . ?
O10 Cs7 O66 69.4(4) . . ?
O55 Cs7 O66 139.1(4) . . ?
O55 Cs7 Cr1 116.1(3) 2_455 . ?
O56 Cs7 Cr1 29.0(3) . . ?
O30 Cs7 Cr1 78.5(3) . . ?
O64 Cs7 Cr1 145.9(4) . . ?
O6W Cs7 Cr1 92.5(5) 1_655 . ?
O75 Cs7 Cr1 30.7(3) . . ?
O73 Cs7 Cr1 29.1(3) . . ?
O59 Cs7 Cr1 165.2(3) . . ?
O10 Cs7 Cr1 76.7(3) . . ?
O55 Cs7 Cr1 74.8(3) . . ?
O66 Cs7 Cr1 146.0(3) . . ?
O43 Cs8 O20 136.6(6) 1_656 2_666 ?
O43 Cs8 O25 132.9(7) 1_656 2_566 ?
O20 Cs8 O25 90.5(6) 2_666 2_566 ?
O43 Cs8 O22 116.5(5) 1_656 . ?
O20 Cs8 O22 67.3(4) 2_666 . ?
O25 Cs8 O22 77.9(5) 2_566 . ?
O43 Cs8 O3 100.8(5) 1_656 2_666 ?
O20 Cs8 O3 50.9(4) 2_666 2_666 ?
O25 Cs8 O3 112.3(5) 2_566 2_666 ?
O22 Cs8 O3 116.5(4) . 2_666 ?
O43 Cs8 O1 71.9(5) 1_656 2_666 ?
O20 Cs8 O1 97.5(4) 2_666 2_666 ?
O25 Cs8 O1 106.4(5) 2_566 2_666 ?
O22 Cs8 O1 164.5(5) . 2_666 ?
O3 Cs8 O1 48.0(4) 2_666 2_666 ?
O43 Cs8 O16 70.8(5) 1_656 . ?
O20 Cs8 O16 98.3(4) 2_666 . ?
O25 Cs8 O16 110.7(5) 2_566 . ?
O22 Cs8 O16 45.7(4) . . ?
O3 Cs8 O16 126.0(4) 2_666 . ?
O1 Cs8 O16 139.3(4) 2_666 . ?
O43 Cs8 O20 93.5(5) 1_656 . ?
O20 Cs8 O20 55.9(5) 2_666 . ?
O25 Cs8 O20 121.9(5) 2_566 . ?
O22 Cs8 O20 47.0(5) . . ?
O3 Cs8 O20 83.6(4) 2_666 . ?
O1 Cs8 O20 122.4(5) 2_666 . ?
O16 Cs8 O20 45.7(4) . . ?
O43 Cs8 O11W 60.8(6) 1_656 1_656 ?
O20 Cs8 O11W 75.8(5) 2_666 1_656 ?
O25 Cs8 O11W 165.6(6) 2_566 1_656 ?
O22 Cs8 O11W 100.2(4) . 1_656 ?
O3 Cs8 O11W 55.5(4) 2_666 1_656 ?
O1 Cs8 O11W 71.8(4) 2_666 1_656 ?
O16 Cs8 O11W 76.2(4) . 1_656 ?
O20 Cs8 O11W 53.5(4) . 1_656 ?
O43 Cs8 O15 88.4(5) 1_656 . ?
O20 Cs8 O15 110.4(4) 2_666 . ?
O25 Cs8 O15 72.5(5) 2_566 . ?
O22 Cs8 O15 43.4(4) . . ?
O3 Cs8 O15 159.3(4) 2_666 . ?
O1 Cs8 O15 152.0(4) 2_666 . ?
O16 Cs8 O15 40.0(4) . . ?
O20 Cs8 O15 77.3(4) . . ?
O11W Cs8 O15 116.1(4) 1_656 . ?
O43 Cs8 Cs12 57.8(5) 1_656 2_566 ?
O20 Cs8 Cs12 161.3(4) 2_666 2_566 ?
O25 Cs8 Cs12 77.0(6) 2_566 2_566 ?
O22 Cs8 Cs12 96.2(4) . 2_566 ?
O3 Cs8 Cs12 147.0(3) 2_666 2_566 ?
O1 Cs8 Cs12 99.3(4) 2_666 2_566 ?
O16 Cs8 Cs12 73.9(3) . 2_566 ?
O20 Cs8 Cs12 119.6(4) . 2_566 ?
O11W Cs8 Cs12 117.4(3) 1_656 2_566 ?
O15 Cs8 Cs12 52.8(3) . 2_566 ?
O43 Cs8 W5 94.5(4) 1_656 . ?
O20 Cs8 W5 70.5(3) 2_666 . ?
O25 Cs8 W5 105.7(4) 2_566 . ?
O22 Cs8 W5 28.0(3) . . ?
O3 Cs8 W5 107.7(3) 2_666 . ?
O1 Cs8 W5 145.7(4) 2_666 . ?
O16 Cs8 W5 28.2(3) . . ?
O20 Cs8 W5 24.8(3) . . ?
O11W Cs8 W5 74.1(3) 1_656 . ?
O15 Cs8 W5 52.7(3) . . ?
Cs12 Cs8 W5 99.36(19) 2_566 . ?
Cs12 Cs9 O29 108.5(5) . . ?
Cs12 Cs9 O46 105.8(4) . 2_465 ?
O29 Cs9 O46 124.4(5) . 2_465 ?
Cs12 Cs9 O40 65.0(4) . 2_465 ?
O29 Cs9 O40 166.0(6) . 2_465 ?
O46 Cs9 O40 50.9(4) 2_465 2_465 ?
Cs12 Cs9 O12 66.9(4) . . ?
O29 Cs9 O12 54.4(5) . . ?
O46 Cs9 O12 169.1(5) 2_465 . ?
O40 Cs9 O12 127.1(4) 2_465 . ?
Cs12 Cs9 O8W 141.2(11) . . ?
O29 Cs9 O8W 58.8(9) . . ?
O46 Cs9 O8W 66.9(9) 2_465 . ?
O40 Cs9 O8W 117.7(9) 2_465 . ?
O12 Cs9 O8W 113.3(9) . . ?
Cs12 Cs9 O41 107.6(5) . 2_465 ?
O29 Cs9 O41 143.2(5) . 2_465 ?
O46 Cs9 O41 48.9(5) 2_465 2_465 ?
O40 Cs9 O41 46.9(4) 2_465 2_465 ?
O12 Cs9 O41 139.7(5) . 2_465 ?
O8W Cs9 O41 95.5(9) . 2_465 ?
Cs12 Cs9 O11 67.1(6) . . ?
O29 Cs9 O11 97.0(6) . . ?
O46 Cs9 O11 136.7(4) 2_465 . ?
O40 Cs9 O11 91.7(4) 2_465 . ?
O12 Cs9 O11 49.4(5) . . ?
O8W Cs9 O11 144.8(10) . . ?
O41 Cs9 O11 90.9(5) 2_465 . ?
Cs12 Cs9 O43 62.6(5) . 2_465 ?
O29 Cs9 O43 118.5(6) . 2_465 ?
O46 Cs9 O43 48.4(4) 2_465 2_465 ?
O40 Cs9 O43 47.7(4) 2_465 2_465 ?
O12 Cs9 O43 121.3(4) . 2_465 ?
O8W Cs9 O43 90.1(10) . 2_465 ?
O41 Cs9 O43 84.3(4) 2_465 2_465 ?
O11 Cs9 O43 125.0(5) . 2_465 ?
Cs12 Cs9 W8 84.9(3) . . ?
O29 Cs9 W8 25.7(4) . . ?
O46 Cs9 W8 144.7(3) 2_465 . ?
O40 Cs9 W8 149.7(3) 2_465 . ?
O12 Cs9 W8 30.7(3) . . ?
O8W Cs9 W8 83.6(8) . . ?
O41 Cs9 W8 159.2(4) 2_465 . ?
O11 Cs9 W8 78.6(3) . . ?
O43 Cs9 W8 116.5(3) 2_465 . ?
Cs12 Cs9 W12 76.0(3) . 2_465 ?
O29 Cs9 W12 138.5(6) . 2_465 ?
O46 Cs9 W12 29.8(3) 2_465 2_465 ?
O40 Cs9 W12 30.0(3) 2_465 2_465 ?
O12 Cs9 W12 142.3(3) . 2_465 ?
O8W Cs9 W12 91.2(9) . 2_465 ?
O41 Cs9 W12 58.4(4) 2_465 2_465 ?
O11 Cs9 W12 121.2(3) . 2_465 ?
O43 Cs9 W12 25.9(3) 2_465 2_465 ?
W8 Cs9 W12 142.27(16) . 2_465 ?
Cs12 Cs9 W13 121.1(3) . 2_465 ?
O29 Cs9 W13 126.9(4) . 2_465 ?
O46 Cs9 W13 27.3(3) 2_465 2_465 ?
O40 Cs9 W13 56.4(3) 2_465 2_465 ?
O12 Cs9 W13 163.4(4) . 2_465 ?
O8W Cs9 W13 70.5(8) . 2_465 ?
O41 Cs9 W13 27.4(3) 2_465 2_465 ?
O11 Cs9 W13 117.8(3) . 2_465 ?
O43 Cs9 W13 73.8(3) 2_465 2_465 ?
W8 Cs9 W13 152.54(10) . 2_465 ?
W12 Cs9 W13 50.36(5) 2_465 2_465 ?
O26 Cs10 O68 93.0(4) 1_554 2_454 ?
O26 Cs10 O7W 77.9(8) 1_554 . ?
O68 Cs10 O7W 87.0(8) 2_454 . ?
O26 Cs10 O5W 126.2(6) 1_554 . ?
O68 Cs10 O5W 99.5(6) 2_454 . ?
O7W Cs10 O5W 51.1(9) . . ?
O26 Cs10 O4W 117.3(5) 1_554 2_565 ?
O68 Cs10 O4W 102.3(5) 2_454 2_565 ?
O7W Cs10 O4W 161.1(9) . 2_565 ?
O5W Cs10 O4W 110.6(6) . 2_565 ?
O26 Cs10 O76 49.7(4) 1_554 1_554 ?
O68 Cs10 O76 50.8(4) 2_454 1_554 ?
O7W Cs10 O76 100.5(8) . 1_554 ?
O5W Cs10 O76 143.4(6) . 1_554 ?
O4W Cs10 O76 98.1(5) 2_565 1_554 ?
O26 Cs10 O67 132.3(5) 1_554 2_454 ?
O68 Cs10 O67 48.5(5) 2_454 2_454 ?
O7W Cs10 O67 73.8(8) . 2_454 ?
O5W Cs10 O67 54.6(6) . 2_454 ?
O4W Cs10 O67 100.0(5) 2_565 2_454 ?
O76 Cs10 O67 99.3(4) 1_554 2_454 ?
O26 Cs10 O78 94.1(4) 1_554 1_554 ?
O68 Cs10 O78 48.0(4) 2_454 1_554 ?
O7W Cs10 O78 134.2(8) . 1_554 ?
O5W Cs10 O78 132.1(6) . 1_554 ?
O4W Cs10 O78 59.4(5) 2_565 1_554 ?
O76 Cs10 O78 47.8(4) 1_554 1_554 ?
O67 Cs10 O78 79.8(4) 2_454 1_554 ?
O26 Cs10 O12W 57.6(10) 1_554 . ?
O68 Cs10 O12W 127.5(9) 2_454 . ?
O7W Cs10 O12W 47.7(11) . . ?
O5W Cs10 O12W 73.9(10) . . ?
O4W Cs10 O12W 129.2(9) 2_565 . ?
O76 Cs10 O12W 105.5(10) 1_554 . ?
O67 Cs10 O12W 119.2(10) 2_454 . ?
O78 Cs10 O12W 151.7(10) 1_554 . ?
O26 Cs10 O18 44.3(4) 1_554 1_554 ?
O68 Cs10 O18 100.0(4) 2_454 1_554 ?
O7W Cs10 O18 121.8(8) . 1_554 ?
O5W Cs10 O18 158.8(6) . 1_554 ?
O4W Cs10 O18 73.1(5) 2_565 1_554 ?
O76 Cs10 O18 51.3(4) 1_554 1_554 ?
O67 Cs10 O18 146.5(5) 2_454 1_554 ?
O78 Cs10 O18 68.5(4) 1_554 1_554 ?
O12W Cs10 O18 87.6(10) . 1_554 ?
O26 Cs10 O10W 81.1(8) 1_554 1_554 ?
O68 Cs10 O10W 166.9(9) 2_454 1_554 ?
O7W Cs10 O10W 103.0(11) . 1_554 ?
O5W Cs10 O10W 93.3(9) . 1_554 ?
O4W Cs10 O10W 70.7(8) 2_565 1_554 ?
O76 Cs10 O10W 118.1(9) 1_554 1_554 ?
O67 Cs10 O10W 142.2(9) 2_454 1_554 ?
O78 Cs10 O10W 120.4(8) 1_554 1_554 ?
O12W Cs10 O10W 58.5(11) . 1_554 ?
O18 Cs10 O10W 67.7(8) 1_554 1_554 ?
O26 Cs10 W19 111.4(3) 1_554 2_454 ?
O68 Cs10 W19 24.6(3) 2_454 2_454 ?
O7W Cs10 W19 75.9(7) . 2_454 ?
O5W Cs10 W19 75.5(5) . 2_454 ?
O4W Cs10 W19 106.0(4) 2_565 2_454 ?
O76 Cs10 W19 75.0(3) 1_554 2_454 ?
O67 Cs10 W19 24.4(3) 2_454 2_454 ?
O78 Cs10 W19 65.1(3) 1_554 2_454 ?
O12W Cs10 W19 123.3(9) . 2_454 ?
O18 Cs10 W19 124.5(3) 1_554 2_454 ?
O10W Cs10 W19 166.6(8) 1_554 2_454 ?
O12W Cs11 Cs6 144.9(14) . 1_454 ?
O12W Cs11 O3W 103.5(15) . 1_554 ?
Cs6 Cs11 O3W 88.4(7) 1_454 1_554 ?
O12W Cs11 O30 115.9(14) . 1_554 ?
Cs6 Cs11 O30 99.2(7) 1_454 1_554 ?
O3W Cs11 O30 71.9(8) 1_554 1_554 ?
O12W Cs11 O2 74.2(13) . 1_454 ?
Cs6 Cs11 O2 70.7(4) 1_454 1_454 ?
O3W Cs11 O2 112.1(9) 1_554 1_454 ?
O30 Cs11 O2 168.6(9) 1_554 1_454 ?
O12W Cs11 O35 95.1(14) . 1_454 ?
Cs6 Cs11 O35 61.1(5) 1_454 1_454 ?
O3W Cs11 O35 62.3(8) 1_554 1_454 ?
O30 Cs11 O35 129.6(7) 1_554 1_454 ?
O2 Cs11 O35 50.8(5) 1_454 1_454 ?
O12W Cs11 O26 65.3(13) . 1_554 ?
Cs6 Cs11 O26 149.3(8) 1_454 1_554 ?
O3W Cs11 O26 87.3(7) 1_554 1_554 ?
O30 Cs11 O26 50.7(5) 1_554 1_554 ?
O2 Cs11 O26 138.3(7) 1_454 1_554 ?
O35 Cs11 O26 139.7(8) 1_454 1_554 ?
O12W Cs11 O27 91.4(13) . 1_554 ?
Cs6 Cs11 O27 111.4(7) 1_454 1_554 ?
O3W Cs11 O27 119.6(9) 1_554 1_554 ?
O30 Cs11 O27 49.5(5) 1_554 1_554 ?
O2 Cs11 O27 128.2(7) 1_454 1_554 ?
O35 Cs11 O27 172.6(8) 1_454 1_554 ?
O26 Cs11 O27 47.0(5) 1_554 1_554 ?
O12W Cs11 O1 94.5(13) . 1_454 ?
Cs6 Cs11 O1 63.4(5) 1_454 1_454 ?
O3W Cs11 O1 149.2(8) 1_554 1_454 ?
O30 Cs11 O1 122.0(8) 1_554 1_454 ?
O2 Cs11 O1 49.2(5) 1_454 1_454 ?
O35 Cs11 O1 91.7(6) 1_454 1_454 ?
O26 Cs11 O1 123.1(7) 1_554 1_454 ?
O27 Cs11 O1 84.1(6) 1_554 1_454 ?
O12W Cs11 O7W 49.0(14) . . ?
Cs6 Cs11 O7W 130.8(9) 1_454 . ?
O3W Cs11 O7W 54.5(10) 1_554 . ?
O30 Cs11 O7W 98.0(9) 1_554 . ?
O2 Cs11 O7W 92.8(9) 1_454 . ?
O35 Cs11 O7W 72.4(8) 1_454 . ?
O26 Cs11 O7W 68.2(8) 1_554 . ?
O27 Cs11 O7W 114.8(8) 1_554 . ?
O1 Cs11 O7W 136.5(9) 1_454 . ?
O12W Cs11 W8 117.0(13) . 1_554 ?
Cs6 Cs11 W8 93.3(5) 1_454 1_554 ?
O3W Cs11 W8 97.8(8) 1_554 1_554 ?
O30 Cs11 W8 26.8(3) 1_554 1_554 ?
O2 Cs11 W8 145.0(7) 1_454 1_554 ?
O35 Cs11 W8 146.2(7) 1_454 1_554 ?
O26 Cs11 W8 57.3(4) 1_554 1_554 ?
O27 Cs11 W8 29.2(4) 1_554 1_554 ?
O1 Cs11 W8 95.9(6) 1_454 1_554 ?
O7W Cs11 W8 120.0(8) . 1_554 ?
O12W Cs11 W10 76.9(13) . 1_454 ?
Cs6 Cs11 W10 72.1(3) 1_454 1_454 ?
O3W Cs11 W10 82.3(8) 1_554 1_454 ?
O30 Cs11 W10 153.1(6) 1_554 1_454 ?
O2 Cs11 W10 30.0(3) 1_454 1_454 ?
O35 Cs11 W10 24.0(4) 1_454 1_454 ?
O26 Cs11 W10 137.1(7) 1_554 1_454 ?
O27 Cs11 W10 157.4(6) 1_554 1_454 ?
O1 Cs11 W10 77.7(4) 1_454 1_454 ?
O7W Cs11 W10 72.0(8) . 1_454 ?
W8 Cs11 W10 165.3(5) 1_554 1_454 ?
Cs5 Cs12 Cs9 108.5(9) . . ?
Cs5 Cs12 O14 63.8(5) . 2_566 ?
Cs9 Cs12 O14 129.7(6) . 2_566 ?
Cs5 Cs12 O24 109.8(7) . . ?
Cs9 Cs12 O24 111.2(5) . . ?
O14 Cs12 O24 118.2(7) 2_566 . ?
Cs5 Cs12 O40 77.0(6) . 2_465 ?
Cs9 Cs12 O40 61.5(4) . 2_465 ?
O14 Cs12 O40 68.6(5) 2_566 2_465 ?
O24 Cs12 O40 171.8(7) . 2_465 ?
Cs5 Cs12 O12 102.4(8) . . ?
Cs9 Cs12 O12 61.2(4) . . ?
O14 Cs12 O12 163.7(8) 2_566 . ?
O24 Cs12 O12 56.2(5) . . ?
O40 Cs12 O12 118.7(7) 2_465 . ?
Cs5 Cs12 O23 64.8(5) . . ?
Cs9 Cs12 O23 149.4(7) . . ?
O14 Cs12 O23 76.2(5) 2_566 . ?
O24 Cs12 O23 51.6(5) . . ?
O40 Cs12 O23 136.6(7) 2_465 . ?
O12 Cs12 O23 90.2(5) . . ?
Cs5 Cs12 O13 68.6(5) . . ?
Cs9 Cs12 O13 101.8(6) . . ?
O14 Cs12 O13 117.6(7) 2_566 . ?
O24 Cs12 O13 48.3(6) . . ?
O40 Cs12 O13 134.3(10) 2_465 . ?
O12 Cs12 O13 46.4(5) . . ?
O23 Cs12 O13 47.5(5) . . ?
Cs5 Cs12 O15 93.9(5) . 2_566 ?
Cs9 Cs12 O15 153.9(9) . 2_566 ?
O14 Cs12 O15 49.5(5) 2_566 2_566 ?
O24 Cs12 O15 71.6(6) . 2_566 ?
O40 Cs12 O15 113.2(6) 2_465 2_566 ?
O12 Cs12 O15 127.8(6) . 2_566 ?
O23 Cs12 O15 53.1(5) . 2_566 ?
O13 Cs12 O15 98.6(5) . 2_566 ?
Cs5 Cs12 O43 120.5(6) . 2_465 ?
Cs9 Cs12 O43 70.3(5) . 2_465 ?
O14 Cs12 O43 73.1(5) 2_566 2_465 ?
O24 Cs12 O43 126.4(10) . 2_465 ?
O40 Cs12 O43 49.3(5) 2_465 2_465 ?
O12 Cs12 O43 123.0(6) . 2_465 ?
O23 Cs12 O43 139.9(8) . 2_465 ?
O13 Cs12 O43 169.1(7) . 2_465 ?
O15 Cs12 O43 87.1(7) 2_566 2_465 ?
Cs5 Cs12 O11 58.1(6) . . ?
Cs9 Cs12 O11 65.7(6) . . ?
O14 Cs12 O11 121.1(9) 2_566 . ?
O24 Cs12 O11 90.5(6) . . ?
O40 Cs12 O11 89.3(7) 2_465 . ?
O12 Cs12 O11 48.1(5) . . ?
O23 Cs12 O11 87.6(7) . . ?
O13 Cs12 O11 47.1(5) . . ?
O15 Cs12 O11 140.0(7) 2_566 . ?
O43 Cs12 O11 130.5(7) 2_465 . ?
Cs5 Cs12 O27 142.6(7) . . ?
Cs9 Cs12 O27 71.4(4) . . ?
O14 Cs12 O27 145.7(9) 2_566 . ?
O24 Cs12 O27 44.2(5) . . ?
O40 Cs12 O27 127.7(6) 2_465 . ?
O12 Cs12 O27 43.3(5) . . ?
O23 Cs12 O27 95.7(5) . . ?
O13 Cs12 O27 74.8(5) . . ?
O15 Cs12 O27 98.9(7) 2_566 . ?
O43 Cs12 O27 95.2(7) 2_465 . ?
O11 Cs12 O27 91.3(5) . . ?

loop_
_geom_bond_atom_site_label_1
_geom_bond_atom_site_label_2
_geom_bond_distance
_geom_bond_site_symmetry_2
_geom_bond_publ_flag
W1 O1 1.703(19) . ?
W1 O2 1.844(16) . ?
W1 O3 1.893(15) . ?
W1 O5 1.988(17) . ?
W1 O4 1.99(2) . ?
W1 O6 2.34(2) . ?
W1 Cs3 3.922(3) . ?
W1 Cs6 3.929(3) . ?
W1 Cs11 4.117(16) 1_656 ?
W1 Cs8 4.258(2) 2_666 ?
W2 O7 1.724(18) . ?
W2 O5 1.890(19) . ?
W2 O9 1.894(18) . ?
W2 O8 1.914(14) . ?
W2 O10 1.91(2) . ?
W2 O6 2.384(16) . ?
W3 O11 1.765(18) . ?
W3 O12 1.88(2) . ?
W3 O13 1.888(17) . ?
W3 O4 1.92(2) . ?
W3 O9 1.956(17) . ?
W3 O6 2.316(14) . ?
W3 Cs12 3.976(18) . ?
W3 Cs5 4.161(3) . ?
W3 Cs9 4.199(4) . ?
W3 Cs3 4.452(3) . ?
W4 O14 1.717(16) . ?
W4 O18 1.905(19) . ?
W4 O17 1.901(18) . ?
W4 O15 1.906(17) . ?
W4 O16 1.909(18) . ?
W4 O19 2.380(17) . ?
W4 Cs12 4.139(15) 2_566 ?
W4 Cs5 4.470(3) 2_566 ?
W5 O20 1.693(17) . ?
W5 O21 1.814(14) . ?
W5 O22 1.902(18) . ?
W5 O16 1.907(16) . ?
W5 O3 1.914(15) . ?
W5 O19 2.358(17) . ?
W5 Cs2 3.917(2) 1_656 ?
W5 Cs8 4.031(3) . ?
W5 Cs8 4.045(3) 2_666 ?
W6 O23 1.696(17) . ?
W6 O24 1.91(2) . ?
W6 O13 1.922(18) . ?
W6 O15 1.923(17) . ?
W6 O22 1.96(2) . ?
W6 O19 2.319(14) . ?
W6 Cs12 3.813(13) . ?
W6 Cs5 4.263(3) . ?
W6 Cs8 4.453(2) . ?
W7 O25 1.66(2) . ?
W7 O26 1.798(16) . ?
W7 O27 1.904(16) . ?
W7 O24 1.94(2) . ?
W7 O18 1.941(18) . ?
W7 O28 2.453(17) . ?
W7 Cs11 4.152(15) 1_556 ?
W7 Cs10 4.192(5) 1_556 ?
W7 Cs8 4.381(3) 2_566 ?
W7 Cs12 4.43(2) . ?
W8 O29 1.737(19) . ?
W8 O30 1.828(14) . ?
W8 O27 1.919(19) . ?
W8 O10 1.96(2) . ?
W8 O12 1.978(18) . ?
W8 O28 2.401(16) . ?
W8 Cs9 3.867(3) . ?
W8 Cs11 3.925(18) 1_556 ?
W8 Cs7 4.173(2) . ?
W9 O31 1.727(17) . ?
W9 O32 1.774(17) . ?
W9 O33 1.936(18) . ?
W9 O17 1.975(19) . ?
W9 O21 2.068(14) . ?
W9 O34 2.169(15) . ?
W9 Cs2 4.148(2) 1_656 ?
W9 Cs1 4.184(2) 2_455 ?
W10 O35 1.72(2) . ?
W10 O36 1.784(15) . ?
W10 O33 1.927(16) . ?
W10 O8 1.979(15) . ?
W10 O2 2.065(16) . ?
W10 O34 2.241(18) . ?
W10 Cs11 4.056(17) 1_656 ?
W10 Cs1 4.143(2) 2_455 ?
W10 Cs6 4.192(3) . ?
W11 O37 1.709(19) . ?
W11 O38 1.855(17) . ?
W11 O40 1.895(15) . ?
W11 O39 1.908(15) . ?
W11 O41 1.962(17) . ?
W11 O42 2.373(18) . ?
W11 Cs1 3.989(2) . ?
W11 Cs4 4.102(3) 2_465 ?
W11 Cs9 4.271(4) 2_465 ?
W11 Cs5 4.291(3) 2_465 ?
W12 O43 1.708(17) . ?
W12 O44 1.860(16) . ?
W12 O45 1.903(19) . ?
W12 O46 1.951(18) . ?
W12 O40 1.961(17) . ?
W12 O42 2.257(15) . ?
W12 Cs9 3.886(4) 2_465 ?
W12 Cs2 3.971(3) . ?
W12 Cs12 4.230(13) 2_465 ?
W12 Cs3 4.372(3) 2_565 ?
W13 O47 1.709(18) . ?
W13 O48 1.840(16) . ?
W13 O41 1.899(19) . ?
W13 O49 1.938(19) . ?
W13 O46 1.949(17) . ?
W13 O42 2.310(16) . ?
W13 Cs6 4.048(3) 1_455 ?
W13 Cs9 4.081(4) 2_465 ?
W13 Cs3 4.140(3) 2_565 ?
W14 O50 1.688(18) . ?
W14 O51 1.856(16) . ?
W14 O52 1.899(18) . ?
W14 O45 1.909(19) . ?
W14 O53 1.952(17) . ?
W14 O54 2.278(15) . ?
W14 Cs2 4.075(2) . ?
W14 Cs4 4.350(3) 2_565 ?
W14 Cs3 4.465(3) 2_565 ?
W15 O55 1.723(17) . ?
W15 O56 1.820(15) . ?
W15 O57 1.90(2) 2_455 ?
W15 O58 1.93(2) 2_455 ?
W15 O59 2.064(15) 2_455 ?
W15 O60 2.208(15) 2_455 ?
W15 Cs7 4.061(2) 2_455 ?
W15 Cs7 4.169(2) . ?
W15 Cs6 4.361(3) 2 ?
W16 O61 1.716(18) . ?
W16 O62 1.808(15) . ?
W16 O58 1.906(18) . ?
W16 O39 1.937(16) . ?
W16 O48 2.046(16) . ?
W16 O60 2.182(17) . ?
W16 Cs1 4.311(2) . ?
W16 Cs6 4.312(3) 1_455 ?
W17 O63 1.68(2) . ?
W17 O64 1.898(16) . ?
W17 O65 1.917(16) . ?
W17 O57 1.920(18) . ?
W17 O52 1.941(17) . ?
W17 O54 2.423(16) . ?
W17 Cs7 4.320(2) . ?
W18 O66 1.708(18) . ?
W18 O59 1.866(15) . ?
W18 O49 1.898(19) . ?
W18 O64 1.946(19) . ?
W18 O53 1.958(17) . ?
W18 O54 2.245(15) . ?
W18 Cs4 3.979(3) 2_565 ?
W18 Cs7 4.051(2) . ?
W18 Cs6 4.052(3) 1_455 ?
W18 Cs3 4.167(3) 2_565 ?
W19 O67 1.713(19) . ?
W19 O68 1.799(16) . ?
W19 O65 1.890(18) . ?
W19 O69 1.940(15) . ?
W19 O51 2.064(16) . ?
W19 O70 2.236(16) . ?
W19 Cs10 4.076(5) 2_454 ?
W19 Cs2 4.318(2) . ?
W20 O71 1.718(15) . ?
W20 O72 1.814(16) . ?
W20 O69 1.940(17) . ?
W20 O38 1.991(19) . ?
W20 O44 2.035(15) . ?
W20 O70 2.237(15) . ?
W20 Cs2 4.175(2) . ?
W20 Cs1 4.447(3) . ?
Si1 O19 1.614(16) . ?
Si1 O34 1.613(16) . ?
Si1 O28 1.62(2) . ?
Si1 O6 1.622(18) . ?
Si2 O70 1.589(15) . ?
Si2 O60 1.621(16) . ?
Si2 O54 1.647(18) . ?
Si2 O42 1.652(18) . ?
Cr1 O73 1.948(17) . ?
Cr1 O36 1.960(17) . ?
Cr1 O56 1.964(16) . ?
Cr1 O74 1.967(16) . ?
Cr1 O62 1.983(16) 2_455 ?
Cr1 O75 2.037(18) . ?
Cr1 Cs7 3.975(4) . ?
Cr1 Cs1 3.998(4) 2_455 ?
Cr2 O76 1.914(15) . ?
Cr2 O73 1.961(18) . ?
Cr2 O30 1.963(17) . ?
Cr2 O26 1.993(18) . ?
Cr2 O77 2.006(19) . ?
Cr2 O28 2.076(17) . ?
Cr2 Cs11 4.115(15) 1_556 ?
Cr2 Cs10 4.133(6) 1_556 ?
Cr2 Cs7 4.151(4) . ?
Cr3 O76 1.948(15) . ?
Cr3 O32 1.961(19) . ?
Cr3 O74 1.970(16) . ?
Cr3 O68 1.973(18) 2_455 ?
Cr3 O72 1.974(16) 2_455 ?
Cr3 O78 2.054(16) . ?
Cr3 Cs1 4.091(5) 2_455 ?
Cr3 Cs10 4.096(6) 1_556 ?
O1 Cs3 3.35(2) . ?
O1 Cs6 3.43(2) . ?
O1 Cs8 3.43(2) 2_666 ?
O1 Cs11 3.55(3) 1_656 ?
O2 Cs11 3.13(2) 1_656 ?
O2 Cs6 3.485(16) . ?
O3 Cs8 3.375(18) 2_666 ?
O4 Cs3 3.163(18) . ?
O5 Cs6 3.253(19) . ?
O5 Cs3 3.435(17) . ?
O7 Cs4 3.236(19) 2_565 ?
O10 Cs7 3.564(17) . ?
O11 Cs5 3.145(18) . ?
O11 Cs4 3.388(18) . ?
O11 Cs9 3.55(3) . ?
O11 Cs12 3.59(4) . ?
O12 Cs9 3.179(18) . ?
O12 Cs12 3.34(2) . ?
O13 Cs12 3.43(3) . ?
O13 Cs5 3.500(16) . ?
O14 Cs5 3.116(18) 2_566 ?
O14 Cs12 3.16(2) 2_566 ?
O15 Cs12 3.45(2) 2_566 ?
O15 Cs8 3.801(17) . ?
O16 Cs2 3.229(19) 1_656 ?
O16 Cs8 3.458(15) . ?
O18 Cs10 3.774(18) 1_556 ?
O20 Cs8 3.09(2) 2_666 ?
O20 Cs2 3.428(17) 1_656 ?
O20 Cs8 3.54(2) . ?
O21 Cs2 3.476(16) 1_656 ?
O22 Cs8 3.354(15) . ?
O23 Cs5 3.286(18) . ?
O23 Cs12 3.36(2) . ?
O24 Cs12 3.18(2) . ?
O25 Cs8 3.16(2) 2_566 ?
O26 Cs10 3.055(18) 1_556 ?
O26 Cs11 3.29(2) 1_556 ?
O27 Cs11 3.33(3) 1_556 ?
O27 Cs12 3.65(3) . ?
O29 Cs9 3.03(2) . ?
O30 Cs11 3.05(3) 1_556 ?
O30 Cs7 3.105(17) . ?
O31 Cs2 3.059(16) 1_656 ?
O32 Cs1 3.220(16) 2_455 ?
O33 Cs1 3.429(14) 2_455 ?
O35 Cs6 3.12(2) . ?
O35 Cs11 3.22(3) 1_656 ?
O36 Cs1 3.153(15) 2_455 ?
O37 Cs4 3.08(2) 2_465 ?
O37 Cs5 3.28(2) 2_465 ?
O38 Cs1 3.265(16) . ?
O39 Cs1 3.241(16) . ?
O40 Cs9 3.118(17) 2_465 ?
O40 Cs12 3.22(2) 2_465 ?
O40 Cs5 3.694(17) 2_465 ?
O41 Cs9 3.344(17) 2_465 ?
O41 Cs4 3.54(2) 2_465 ?
O43 Cs8 2.983(17) 1_454 ?
O43 Cs12 3.46(3) 2_465 ?
O43 Cs9 3.67(2) 2_465 ?
O43 Cs2 3.73(2) . ?
O44 Cs2 3.053(15) . ?
O45 Cs2 3.629(18) . ?
O45 Cs3 3.674(16) 2_565 ?
O46 Cs9 3.09(2) 2_465 ?
O46 Cs3 3.191(18) 2_565 ?
O47 Cs3 3.255(18) 1_455 ?
O47 Cs6 3.759(19) 1_455 ?
O48 Cs6 3.163(16) 1_455 ?
O49 Cs3 3.282(17) 2_565 ?
O49 Cs6 3.719(18) 1_455 ?
O50 Cs5 3.11(2) 2_565 ?
O51 Cs2 3.146(15) . ?
O52 Cs4 3.789(16) 2_565 ?
O53 Cs4 3.145(17) 2_565 ?
O53 Cs3 3.309(18) 2_565 ?
O55 Cs7 3.087(19) 2_455 ?
O55 Cs7 3.623(18) . ?
O56 Cs7 3.100(14) . ?
O57 W15 1.90(2) 2_455 ?
O58 W15 1.93(2) 2_455 ?
O58 Cs6 3.343(15) 1_455 ?
O59 W15 2.064(15) 2_455 ?
O59 Cs6 3.166(17) 1_455 ?
O59 Cs7 3.492(16) . ?
O60 W15 2.208(15) 2_455 ?
O62 Cr1 1.983(16) 2_455 ?
O62 Cs1 3.336(15) . ?
O63 Cs1 3.44(2) 1_655 ?
O64 Cs7 3.126(16) . ?
O64 Cs4 3.407(16) 2_565 ?
O66 Cs4 3.50(2) 2_565 ?
O66 Cs7 3.70(2) . ?
O67 Cs10 3.412(17) 2_454 ?
O68 Cr3 1.973(17) 2_455 ?
O68 Cs10 3.104(17) 2_454 ?
O69 Cs2 3.239(15) . ?
O72 Cr3 1.974(16) 2_455 ?
O72 Cs1 3.509(17) . ?
O73 Cs7 3.239(17) . ?
O74 Cs1 3.552(16) 2_455 ?
O75 Cs7 3.221(18) . ?
O76 Cs10 3.380(17) 1_556 ?
O78 Cs10 3.462(18) 1_556 ?
O3W Cs11 3.04(3) 1_556 ?
O4W Cs5 2.99(2) . ?
O4W Cs10 3.33(3) 2_565 ?
O5W Cs10 3.29(3) . ?
O6W Cs4 3.07(3) 2_465 ?
O6W Cs7 3.14(3) 1_455 ?
O7W Cs10 3.22(4) . ?
O7W Cs11 3.71(4) . ?
O8W Cs3 3.23(5) 1_455 ?
O8W Cs9 3.26(5) . ?
O8W Cs6 3.28(5) 1_455 ?
O9W Cs1 3.16(5) 1_655 ?
O10W Cs2 3.22(5) 1_556 ?
O10W Cs5 3.26(5) 2_566 ?
O10W Cs10 3.78(5) 1_556 ?
O11W Cs2 2.983(17) . ?
O11W Cs8 3.666(18) 1_454 ?
O12W Cs11 2.73(6) . ?
O12W Cs10 3.67(6) . ?
Cs1 O36 3.153(15) 2_455 ?
Cs1 O9W 3.16(5) 1_455 ?
Cs1 O32 3.220(16) 2_455 ?
Cs1 O33 3.429(14) 2_455 ?
Cs1 O63 3.44(2) 1_455 ?
Cs1 O74 3.552(16) 2_455 ?
Cs1 Cr1 3.998(4) 2_455 ?
Cs2 O31 3.059(16) 1_454 ?
Cs2 O10W 3.22(5) 1_554 ?
Cs2 O16 3.229(19) 1_454 ?
Cs2 O20 3.428(17) 1_454 ?
Cs2 O21 3.476(16) 1_454 ?
Cs2 W5 3.917(2) 1_454 ?
Cs3 O46 3.191(18) 2_565 ?
Cs3 O8W 3.23(5) 1_655 ?
Cs3 O47 3.255(18) 1_655 ?
Cs3 O49 3.282(17) 2_565 ?
Cs3 O53 3.309(18) 2_565 ?
Cs3 O45 3.674(16) 2_565 ?
Cs3 W13 4.140(3) 2_565 ?
Cs3 W18 4.167(3) 2_565 ?
Cs4 O6W 3.07(3) 2_465 ?
Cs4 O37 3.08(2) 2_465 ?
Cs4 O53 3.145(17) 2_565 ?
Cs4 O7 3.236(19) 2_565 ?
Cs4 O64 3.407(16) 2_565 ?
Cs4 O66 3.50(2) 2_565 ?
Cs4 O41 3.54(2) 2_465 ?
Cs4 O52 3.789(16) 2_565 ?
Cs4 W18 3.979(3) 2_565 ?
Cs4 W11 4.102(3) 2_465 ?
Cs4 W14 4.350(3) 2_565 ?
Cs5 Cs12 2.68(3) . ?
Cs5 O50 3.11(2) 2_565 ?
Cs5 O14 3.116(18) 2_566 ?
Cs5 O10W 3.26(5) 2_566 ?
Cs5 O37 3.28(2) 2_465 ?
Cs5 O40 3.694(17) 2_465 ?
Cs6 Cs11 2.886(18) 1_656 ?
Cs6 O48 3.163(16) 1_655 ?
Cs6 O59 3.166(17) 1_655 ?
Cs6 O8W 3.28(5) 1_655 ?
Cs6 O58 3.343(15) 1_655 ?
Cs6 O49 3.719(18) 1_655 ?
Cs6 O47 3.759(19) 1_655 ?
Cs7 O55 3.087(19) 2_455 ?
Cs7 O6W 3.14(3) 1_655 ?
Cs8 O43 2.983(17) 1_656 ?
Cs8 O20 3.09(2) 2_666 ?
Cs8 O25 3.16(2) 2_566 ?
Cs8 O3 3.375(18) 2_666 ?
Cs8 O1 3.43(2) 2_666 ?
Cs8 O11W 3.666(18) 1_656 ?
Cs8 Cs12 3.96(3) 2_566 ?
Cs9 Cs12 2.857(14) . ?
Cs9 O46 3.09(2) 2_465 ?
Cs9 O40 3.118(17) 2_465 ?
Cs9 O41 3.344(17) 2_465 ?
Cs9 O43 3.67(2) 2_465 ?
Cs9 W12 3.886(4) 2_465 ?
Cs9 W13 4.081(4) 2_465 ?
Cs10 O26 3.055(18) 1_554 ?
Cs10 O68 3.104(17) 2_454 ?
Cs10 O4W 3.33(3) 2_565 ?
Cs10 O76 3.380(17) 1_554 ?
Cs10 O67 3.412(17) 2_454 ?
Cs10 O78 3.462(18) 1_554 ?
Cs10 O18 3.774(18) 1_554 ?
Cs10 O10W 3.78(5) 1_554 ?
Cs10 W19 4.076(5) 2_454 ?
Cs11 Cs6 2.886(18) 1_454 ?
Cs11 O3W 3.04(3) 1_554 ?
Cs11 O30 3.05(3) 1_554 ?
Cs11 O2 3.13(2) 1_454 ?
Cs11 O35 3.22(3) 1_454 ?
Cs11 O26 3.29(2) 1_554 ?
Cs11 O27 3.33(3) 1_554 ?
Cs11 O1 3.55(3) 1_454 ?
Cs11 W8 3.925(18) 1_554 ?
Cs11 W10 4.056(17) 1_454 ?
Cs12 O14 3.16(2) 2_566 ?
Cs12 O40 3.22(2) 2_465 ?
Cs12 O15 3.45(2) 2_566 ?
Cs12 O43 3.46(3) 2_465 ?
